data_4130899
loop_
_publ_author_name
'Zhylitskaya, Halina'
'Cybi\'nska, Joanna'
'Chmielewski, Piotr'
'Lis, Tadeusz'
'St\;epie\'n, Marcin'

_publ_section_title
;
 Bandgap Engineering in \p-Extended Pyrroles. A Modular Approach to
 Electron-Deficient Chromophores with Multi-Redox Activity.
;
_journal_issue 35
_journal_name_full 'Journal of the American Chemical Society'
_journal_page_first 11390
_journal_page_last 11398
_journal_paper_doi 10.1021/jacs.6b07826
_journal_volume 138
_journal_year 2016
_chemical_formula_moiety '(C140 H104 N8 O8 Zn), 5.5(C6 H14), 2.25(C H2 Cl2),'
_chemical_formula_sum 'C176.75 H189 Cl4.5 N8 O8 Zn'
_chemical_formula_weight 2778.24
_space_group_crystal_system monoclinic
_space_group_IT_number 15
_space_group_name_Hall '-C 2yc'
_space_group_name_H-M_alt 'C 1 2/c 1'
_atom_sites_solution_hydrogens mixed
_audit_creation_method SHELXL-2013
_cell_angle_alpha 90
_cell_angle_beta 102.19(5)
_cell_angle_gamma 90
_cell_formula_units_Z 8
_cell_length_a 29.190(10)
_cell_length_b 28.114(9)
_cell_length_c 42.68(3)
_cell_measurement_reflns_used 4004
_cell_measurement_temperature 80(2)
_cell_measurement_theta_max 25.5
_cell_measurement_theta_min 2.8
_cell_volume 34236(3)
_computing_cell_refinement 'CrysAlis PRO (Agilent, 2010)'
_computing_data_collection 'CrysAlis CCD (Oxford Diffraction, 2010)'
_computing_data_reduction 'CrysAlis PRO (Agilent, 2010)'
_computing_structure_refinement 'SHELXL-2014/7 (Sheldrick, 2014)'
_computing_structure_solution 'SHELXL-2013 (Sheldrick, 2013)'
_diffrn_ambient_temperature 80(2)
_diffrn_measured_fraction_theta_full 0.998
_diffrn_measured_fraction_theta_max 0.999
_diffrn_measurement_device_type 'Xcalibur R with RUBY CCD detector'
_diffrn_measurement_method /w
_diffrn_radiation_type MoK\a
_diffrn_radiation_wavelength 0.71073
_diffrn_reflns_av_R_equivalents 0.1539
_diffrn_reflns_av_unetI/netI 0.2830
_diffrn_reflns_Laue_measured_fraction_full 0.998
_diffrn_reflns_Laue_measured_fraction_max 0.999
_diffrn_reflns_limit_h_max 35
_diffrn_reflns_limit_h_min -34
_diffrn_reflns_limit_k_max 21
_diffrn_reflns_limit_k_min -34
_diffrn_reflns_limit_l_max 21
_diffrn_reflns_limit_l_min -51
_diffrn_reflns_number 61986
_diffrn_reflns_point_group_measured_fraction_full 0.998
_diffrn_reflns_point_group_measured_fraction_max 0.999
_diffrn_reflns_theta_full 25.500
_diffrn_reflns_theta_max 25.500
_diffrn_reflns_theta_min 2.780
_exptl_absorpt_coefficient_mu 0.268
_exptl_absorpt_correction_T_max 0.985
_exptl_absorpt_correction_T_min 0.926
_exptl_absorpt_correction_type analytical
_exptl_absorpt_process_details
;
CrysAlis RED, Oxford Diffraction Ltd.,
Version 1.171.33.66
Analytical numeric absorption correction using a multifaceted crystal
			model based on expressions derived by R.C. Clark & J.S. Reid.
(Clark, R. C. & Reid, J. S. (1995). Acta Cryst. A51, 887-897)
;
_exptl_crystal_colour violet
_exptl_crystal_density_diffrn 1.078
_exptl_crystal_description plate
_exptl_crystal_F_000 11808
_exptl_crystal_size_max 0.500
_exptl_crystal_size_mid 0.400
_exptl_crystal_size_min 0.060
_refine_diff_density_max 0.907
_refine_diff_density_min -0.431
_refine_diff_density_rms 0.098
_refine_ls_extinction_method none
_refine_ls_goodness_of_fit_ref 1.175
_refine_ls_hydrogen_treatment constr
_refine_ls_matrix_type full
_refine_ls_number_parameters 1610
_refine_ls_number_reflns 31844
_refine_ls_number_restraints 208
_refine_ls_restrained_S_all 1.181
_refine_ls_R_factor_all 0.3707
_refine_ls_R_factor_gt 0.1670
_refine_ls_shift/su_max 0.000
_refine_ls_shift/su_mean 0.000
_refine_ls_structure_factor_coef Fsqd
_refine_ls_weighting_details
;
 w=1/[\s^2^(Fo^2^)+(0.1000P)^2^]
 where P=(Fo^2^+2Fc^2^)/3
;
_refine_ls_weighting_scheme calc
_refine_ls_wR_factor_gt 0.3408
_refine_ls_wR_factor_ref 0.4336
_reflns_Friedel_coverage 0.000
_reflns_number_gt 8606
_reflns_number_total 31844
_reflns_threshold_expression 'I > 2\s(I)'
_cod_data_source_file ja6b07826_si_006.cif
_cod_data_source_block HZ145ZNA
_cod_original_cell_volume 34236(30)
_cod_original_sg_symbol_H-M 'C 2/c'
_cod_original_formula_sum 'C176.75 H189 Cl4.50 N8 O8 Zn'
_cod_database_code 4130899
_shelx_space_group_comment
;
The symmetry employed for this shelxl refinement is uniquely defined
by the following loop, which should always be used as a source of
symmetry information in preference to the above space-group names.
They are only intended as comments.
;
_shelx_estimated_absorpt_t_min 0.878
_shelx_estimated_absorpt_t_max 0.984
_shelxl_version_number 2013-2

loop_
_space_group_symop_operation_xyz
'x, y, z'
'-x, y, -z+1/2'
'x+1/2, y+1/2, z'
'-x+1/2, y+1/2, -z+1/2'
'-x, -y, -z'
'x, -y, z-1/2'
'-x+1/2, -y+1/2, -z'
'x+1/2, -y+1/2, z-1/2'

loop_
_atom_site_label
_atom_site_type_symbol
_atom_site_fract_x
_atom_site_fract_y
_atom_site_fract_z
_atom_site_U_iso_or_equiv
_atom_site_adp_type
_atom_site_occupancy
_atom_site_site_symmetry_order
_atom_site_calc_flag
_atom_site_refinement_flags_posn
_atom_site_refinement_flags_adp
_atom_site_refinement_flags_occupancy
_atom_site_disorder_assembly
_atom_site_disorder_group
Zn Zn 0.22588(4) 0.10303(4) 0.35123(4) 0.0720(5) Uani 1 1 d . . . . .
N1 N 0.2846(2) 0.1222(2) 0.3356(2) 0.057(2) Uani 1 1 d . . . . .
C1 C 0.2948(3) 0.1672(3) 0.3266(3) 0.057(3) Uani 1 1 d . . . . .
C2 C 0.3209(3) 0.1645(4) 0.3028(3) 0.072(3) Uani 1 1 d . . . . .
C3 C 0.3315(3) 0.1170(4) 0.2987(3) 0.069(3) Uani 1 1 d . . . . .
C4 C 0.3092(3) 0.0907(4) 0.3198(3) 0.074(3) Uani 1 1 d . . . . .
C5 C 0.3360(3) 0.1928(4) 0.2779(3) 0.062(3) Uani 1 1 d . . . . .
C6 C 0.3356(3) 0.2392(3) 0.2684(3) 0.081(4) Uani 1 1 d . . . . .
H6 H 0.3253 0.2636 0.2808 0.097 Uiso 1 1 calc R U . . .
C7 C 0.3514(3) 0.2507(3) 0.2388(3) 0.074(4) Uani 1 1 d . . . . .
H7 H 0.3486 0.2829 0.2318 0.089 Uiso 1 1 calc R U . . .
C8 C 0.3696(3) 0.2192(4) 0.2206(3) 0.071(3) Uani 1 1 d . . . . .
C9 C 0.3699(3) 0.1685(3) 0.2306(3) 0.058(3) Uani 1 1 d . . . . .
C10 C 0.3858(3) 0.1324(4) 0.2139(3) 0.059(3) Uani 1 1 d . . . . .
C11 C 0.3824(3) 0.0869(4) 0.2241(3) 0.065(3) Uani 1 1 d . . . . .
H11 H 0.3915 0.0618 0.2118 0.078 Uiso 1 1 calc R U . . .
C12 C 0.3661(3) 0.0752(4) 0.2520(3) 0.078(4) Uani 1 1 d . . . . .
H12 H 0.3654 0.0430 0.2587 0.093 Uiso 1 1 calc R U . . .
C13 C 0.3514(3) 0.1109(3) 0.2692(3) 0.054(3) Uani 1 1 d . . . . .
C14 C 0.3538(3) 0.1592(4) 0.2587(3) 0.060(3) Uani 1 1 d . . . . .
C15 C 0.3880(3) 0.2308(4) 0.1931(3) 0.077(4) Uani 1 1 d . . . . .
C16 C 0.4034(3) 0.1422(4) 0.1844(3) 0.068(3) Uani 1 1 d . . . . .
N2 N 0.4042(3) 0.1925(4) 0.1779(2) 0.075(3) Uani 1 1 d . . . . .
O1 O 0.3901(3) 0.2716(3) 0.1846(2) 0.099(3) Uani 1 1 d . . . . .
O2 O 0.4182(2) 0.1138(3) 0.1678(2) 0.086(2) Uani 1 1 d . . . . .
C17 C 0.4249(3) 0.2059(3) 0.1510(2) 0.086(4) Uani 1 1 d G . . . .
C18 C 0.3960(2) 0.2174(3) 0.1217(3) 0.085(4) Uani 1 1 d G . . . .
C19 C 0.4153(4) 0.2350(3) 0.0969(2) 0.117(5) Uani 1 1 d G . . . .
H19 H 0.3955 0.2428 0.0769 0.140 Uiso 1 1 calc R U . . .
C20 C 0.4635(4) 0.2411(3) 0.1014(3) 0.137(7) Uani 1 1 d G . . . .
H20 H 0.4767 0.2531 0.0845 0.165 Uiso 1 1 calc R U . . .
C21 C 0.4924(3) 0.2296(3) 0.1307(3) 0.136(7) Uani 1 1 d G . . . .
H21 H 0.5253 0.2338 0.1338 0.163 Uiso 1 1 calc R U . . .
C22 C 0.4731(3) 0.2120(3) 0.1555(2) 0.101(4) Uani 1 1 d G . . . .
C23 C 0.3433(4) 0.2049(4) 0.1145(3) 0.085(4) Uani 1 1 d . . . . .
H23 H 0.3348 0.1978 0.1355 0.102 Uiso 1 1 calc R U . . .
C24 C 0.3147(5) 0.2454(5) 0.1004(5) 0.203(11) Uani 1 1 d . . . . .
H24A H 0.2816 0.2385 0.0998 0.304 Uiso 1 1 calc R U . . .
H24B H 0.3192 0.2508 0.0785 0.304 Uiso 1 1 calc R U . . .
H24C H 0.3241 0.2738 0.1134 0.304 Uiso 1 1 calc R U . . .
C25 C 0.3307(4) 0.1606(4) 0.0932(4) 0.132(6) Uani 1 1 d . . . . .
H25A H 0.2979 0.1520 0.0923 0.197 Uiso 1 1 calc R U . . .
H25B H 0.3510 0.1340 0.1023 0.197 Uiso 1 1 calc R U . . .
H25C H 0.3351 0.1675 0.0715 0.197 Uiso 1 1 calc R U . . .
C26 C 0.5040(5) 0.1982(6) 0.1877(4) 0.127(6) Uani 1 1 d . . . . .
H26 H 0.4829 0.1857 0.2014 0.153 Uiso 1 1 calc R U . . .
C27 C 0.5403(5) 0.1566(7) 0.1842(5) 0.217(10) Uani 1 1 d . . . . .
H27A H 0.5232 0.1268 0.1784 0.326 Uiso 1 1 calc R U . . .
H27B H 0.5627 0.1525 0.2047 0.326 Uiso 1 1 calc R U . . .
H27C H 0.5573 0.1652 0.1675 0.326 Uiso 1 1 calc R U . . .
C28 C 0.5299(5) 0.2386(6) 0.2047(4) 0.156(7) Uani 1 1 d . . . . .
H28A H 0.5081 0.2646 0.2062 0.234 Uiso 1 1 calc R U . . .
H28B H 0.5535 0.2494 0.1931 0.234 Uiso 1 1 calc R U . . .
H28C H 0.5454 0.2286 0.2264 0.234 Uiso 1 1 calc R U . . .
C29 C 0.3146(3) 0.0411(3) 0.3283(3) 0.057(3) Uani 1 1 d . . . . .
C30 C 0.3523(3) 0.0150(3) 0.3180(3) 0.067(3) Uani 1 1 d . . . . .
C31 C 0.3986(3) 0.0329(3) 0.3255(3) 0.075(3) Uani 1 1 d . . . . .
H31 H 0.4053 0.0621 0.3367 0.089 Uiso 1 1 calc R U . . .
C32 C 0.4346(4) 0.0071(4) 0.3162(3) 0.087(4) Uani 1 1 d . . . . .
H32 H 0.4659 0.0183 0.3223 0.104 Uiso 1 1 calc R U . . .
C33 C 0.4259(4) -0.0338(5) 0.2987(4) 0.101(5) Uani 1 1 d . . . . .
H33 H 0.4512 -0.0509 0.2933 0.122 Uiso 1 1 calc R U . . .
C34 C 0.3816(4) -0.0503(4) 0.2889(3) 0.080(4) Uani 1 1 d . . . . .
H34 H 0.3753 -0.0773 0.2753 0.096 Uiso 1 1 calc R U . . .
C35 C 0.3436(3) -0.0256(3) 0.2998(3) 0.072(3) Uani 1 1 d . . . . .
H35 H 0.3126 -0.0377 0.2942 0.086 Uiso 1 1 calc R U . . .
C36 C 0.2854(3) 0.0158(3) 0.3444(3) 0.059(3) Uani 1 1 d . . . . .
N3 N 0.2431(2) 0.0325(2) 0.3486(2) 0.055(2) Uani 1 1 d . . . . .
C37 C 0.2923(3) -0.0298(3) 0.3581(3) 0.066(3) Uani 1 1 d . . . . .
C38 C 0.2527(3) -0.0427(3) 0.3686(3) 0.058(3) Uani 1 1 d . . . . .
C39 C 0.2196(3) -0.0036(3) 0.3618(3) 0.060(3) Uani 1 1 d . . . . .
C40 C 0.3288(3) -0.0669(4) 0.3689(3) 0.066(3) Uani 1 1 d . . . . .
C41 C 0.3767(3) -0.0731(3) 0.3693(3) 0.071(3) Uani 1 1 d . . . . .
H41 H 0.3931 -0.0508 0.3591 0.085 Uiso 1 1 calc R U . . .
C42 C 0.3998(3) -0.1127(3) 0.3851(3) 0.073(3) Uani 1 1 d . . . . .
H42 H 0.4321 -0.1170 0.3852 0.087 Uiso 1 1 calc R U . . .
C43 C 0.3778(4) -0.1453(4) 0.4004(3) 0.069(3) Uani 1 1 d . . . . .
C44 C 0.3297(3) -0.1378(3) 0.4011(3) 0.065(3) Uani 1 1 d . . . . .
C45 C 0.3059(4) -0.1668(3) 0.4189(3) 0.069(3) Uani 1 1 d . . . . .
C46 C 0.2595(4) -0.1568(3) 0.4194(3) 0.076(3) Uani 1 1 d . . . . .
H46 H 0.2427 -0.1773 0.4306 0.091 Uiso 1 1 calc R U . . .
C47 C 0.2370(3) -0.1171(3) 0.4036(3) 0.077(4) Uani 1 1 d . . . . .
H47 H 0.2054 -0.1107 0.4046 0.092 Uiso 1 1 calc R U . . .
C48 C 0.2602(3) -0.0869(3) 0.3865(3) 0.061(3) Uani 1 1 d . . . . .
C49 C 0.3066(3) -0.0989(3) 0.3856(3) 0.059(3) Uani 1 1 d . . . . .
C50 C 0.4025(4) -0.1854(4) 0.4189(3) 0.077(3) Uani 1 1 d . . . . .
C51 C 0.3290(4) -0.2079(4) 0.4367(3) 0.073(3) Uani 1 1 d . . . . .
N4 N 0.3770(3) -0.2138(3) 0.4363(2) 0.080(3) Uani 1 1 d . . . . .
O3 O 0.4438(2) -0.1956(2) 0.41815(19) 0.085(2) Uani 1 1 d . . . . .
O4 O 0.3118(3) -0.2360(3) 0.4529(2) 0.099(3) Uani 1 1 d . . . . .
C52 C 0.4026(4) -0.2541(5) 0.4530(4) 0.094(4) Uani 1 1 d . . . . .
C53 C 0.4300(5) -0.2413(5) 0.4822(5) 0.128(6) Uani 1 1 d . . . . .
C54 C 0.4538(6) -0.2810(7) 0.5005(5) 0.162(7) Uani 1 1 d . . . . .
H54 H 0.4750 -0.2761 0.5205 0.194 Uiso 1 1 calc R U . . .
C55 C 0.4441(6) -0.3285(5) 0.4872(6) 0.154(8) Uani 1 1 d . . . . .
H55 H 0.4580 -0.3550 0.4995 0.184 Uiso 1 1 calc R U . . .
C56 C 0.4166(5) -0.3364(6) 0.4585(4) 0.125(6) Uani 1 1 d . . . . .
H56 H 0.4120 -0.3677 0.4500 0.149 Uiso 1 1 calc R U . . .
C57 C 0.3953(5) -0.2982(4) 0.4417(4) 0.103(5) Uani 1 1 d . . . . .
C58 C 0.4377(6) -0.1899(5) 0.4965(5) 0.150(7) Uani 1 1 d . . . . .
H58 H 0.4355 -0.1678 0.4779 0.181 Uiso 1 1 calc R U . . .
C59 C 0.3931(7) -0.1768(7) 0.5134(4) 0.187(8) Uani 1 1 d . . . . .
H59A H 0.3636 -0.1837 0.4983 0.281 Uiso 1 1 calc R U . . .
H59B H 0.3943 -0.1430 0.5191 0.281 Uiso 1 1 calc R U . . .
H59C H 0.3951 -0.1960 0.5328 0.281 Uiso 1 1 calc R U . . .
C60 C 0.4855(6) -0.1825(6) 0.5175(5) 0.205(10) Uani 1 1 d . . . . .
H60A H 0.5096 -0.1907 0.5055 0.308 Uiso 1 1 calc R U . . .
H60B H 0.4891 -0.2030 0.5365 0.308 Uiso 1 1 calc R U . . .
H60C H 0.4891 -0.1492 0.5243 0.308 Uiso 1 1 calc R U . . .
C61 C 0.3631(4) -0.3093(4) 0.4095(4) 0.094(4) Uani 1 1 d . . . . .
H61 H 0.3507 -0.2783 0.3999 0.113 Uiso 1 1 calc R U . . .
C62 C 0.3892(4) -0.3316(5) 0.3870(4) 0.132(6) Uani 1 1 d . . . . .
H62A H 0.3677 -0.3379 0.3665 0.198 Uiso 1 1 calc R U . . .
H62B H 0.4033 -0.3615 0.3961 0.198 Uiso 1 1 calc R U . . .
H62C H 0.4140 -0.3099 0.3835 0.198 Uiso 1 1 calc R U . . .
C63 C 0.3202(4) -0.3397(4) 0.4132(4) 0.116(5) Uani 1 1 d . . . . .
H63A H 0.2998 -0.3448 0.3921 0.174 Uiso 1 1 calc R U . . .
H63B H 0.3027 -0.3230 0.4271 0.174 Uiso 1 1 calc R U . . .
H63C H 0.3310 -0.3705 0.4228 0.174 Uiso 1 1 calc R U . . .
C64 C 0.1730(3) -0.0015(3) 0.3636(2) 0.055(3) Uani 1 1 d . . . . .
C65 C 0.1496(3) -0.0468(3) 0.3684(3) 0.056(3) Uani 1 1 d . . . . .
C66 C 0.1481(3) -0.0856(3) 0.3483(3) 0.062(3) Uani 1 1 d . . . . .
H66 H 0.1627 -0.0831 0.3305 0.075 Uiso 1 1 calc R U . . .
C67 C 0.1262(3) -0.1282(3) 0.3529(3) 0.077(4) Uani 1 1 d . . . . .
H67 H 0.1242 -0.1539 0.3382 0.093 Uiso 1 1 calc R U . . .
C68 C 0.1068(3) -0.1312(4) 0.3809(4) 0.089(4) Uani 1 1 d . . . . .
H68 H 0.0927 -0.1603 0.3852 0.107 Uiso 1 1 calc R U . . .
C69 C 0.1074(3) -0.0946(4) 0.4015(3) 0.079(4) Uani 1 1 d . . . . .
H69 H 0.0937 -0.0971 0.4197 0.094 Uiso 1 1 calc R U . . .
C70 C 0.1299(3) -0.0520(3) 0.3945(3) 0.073(3) Uani 1 1 d . . . . .
H70 H 0.1311 -0.0259 0.4088 0.087 Uiso 1 1 calc R U . . .
C71 C 0.1448(3) 0.0398(3) 0.3598(3) 0.056(3) Uani 1 1 d . . . . .
N5 N 0.1627(2) 0.0850(2) 0.3617(2) 0.059(2) Uani 1 1 d . . . . .
C72 C 0.0952(3) 0.0425(3) 0.3549(3) 0.062(3) Uani 1 1 d . . . . .
C73 C 0.0835(3) 0.0903(4) 0.3551(3) 0.072(3) Uani 1 1 d . . . . .
C74 C 0.1275(3) 0.1166(3) 0.3614(3) 0.061(3) Uani 1 1 d . . . . .
C75 C 0.0513(3) 0.0153(3) 0.3460(3) 0.062(3) Uani 1 1 d . . . . .
C76 C 0.0367(3) -0.0309(3) 0.3395(3) 0.069(3) Uani 1 1 d . . . . .
H76 H 0.0591 -0.0557 0.3411 0.083 Uiso 1 1 calc R U . . .
C77 C -0.0113(3) -0.0414(3) 0.3306(3) 0.068(3) Uani 1 1 d . . . . .
H77 H -0.0203 -0.0737 0.3267 0.082 Uiso 1 1 calc R U . . .
C78 C -0.0458(3) -0.0079(4) 0.3273(3) 0.067(3) Uani 1 1 d . . . . .
C79 C -0.0324(3) 0.0407(3) 0.3323(3) 0.061(3) Uani 1 1 d . . . . .
C80 C -0.0636(3) 0.0781(3) 0.3272(3) 0.066(3) Uani 1 1 d . . . . .
C81 C -0.0471(3) 0.1240(4) 0.3317(3) 0.065(3) Uani 1 1 d . . . . .
H81 H -0.0691 0.1494 0.3283 0.079 Uiso 1 1 calc R U . . .
C82 C 0.0006(3) 0.1348(3) 0.3412(3) 0.071(3) Uani 1 1 d . . . . .
H82 H 0.0108 0.1669 0.3434 0.086 Uiso 1 1 calc R U . . .
C83 C 0.0328(3) 0.0979(3) 0.3472(3) 0.063(3) Uani 1 1 d . . . . .
C84 C 0.0146(3) 0.0503(3) 0.3419(2) 0.060(3) Uani 1 1 d . . . . .
C85 C -0.0966(3) -0.0183(4) 0.3171(3) 0.075(4) Uani 1 1 d . . . . .
C86 C -0.1148(4) 0.0682(4) 0.3174(3) 0.072(3) Uani 1 1 d . . . . .
N6 N -0.1270(2) 0.0211(3) 0.3136(2) 0.070(3) Uani 1 1 d . . . . .
O5 O -0.1116(2) -0.0584(3) 0.3115(2) 0.094(3) Uani 1 1 d . . . . .
O6 O -0.1446(2) 0.0990(3) 0.31289(19) 0.082(2) Uani 1 1 d . . . . .
C87 C -0.1760(2) 0.0096(3) 0.3044(3) 0.091(4) Uani 1 1 d G . . . .
C88 C -0.1997(4) 0.0160(3) 0.2729(3) 0.118(6) Uani 1 1 d G . . . .
C89 C -0.2476(4) 0.0071(3) 0.2643(2) 0.142(7) Uani 1 1 d G . . . .
H89 H -0.2638 0.0114 0.2427 0.170 Uiso 1 1 calc R U . . .
C90 C -0.2717(2) -0.0082(3) 0.2873(3) 0.146(8) Uani 1 1 d G . . . .
H90 H -0.3044 -0.0143 0.2814 0.175 Uiso 1 1 calc R U . . .
C91 C -0.2479(3) -0.0146(3) 0.3188(3) 0.101(5) Uani 1 1 d G . . . .
H91 H -0.2644 -0.0251 0.3345 0.121 Uiso 1 1 calc R U . . .
C92 C -0.2001(3) -0.0057(3) 0.3274(2) 0.091(4) Uani 1 1 d G . . . .
C93 C -0.1746(5) 0.0307(5) 0.2465(4) 0.117(5) Uani 1 1 d . . . . .
H93 H -0.1412 0.0358 0.2577 0.140 Uiso 1 1 calc R U . . .
C94 C -0.1918(5) 0.0815(5) 0.2297(4) 0.141(6) Uani 1 1 d . . . . .
H94A H -0.1717 0.0901 0.2149 0.211 Uiso 1 1 calc R U . . .
H94B H -0.1896 0.1060 0.2462 0.211 Uiso 1 1 calc R U . . .
H94C H -0.2243 0.0788 0.2179 0.211 Uiso 1 1 calc R U . . .
C95 C -0.1730(6) -0.0104(6) 0.2216(4) 0.167(7) Uani 1 1 d . . . . .
H95A H -0.1512 -0.0017 0.2079 0.250 Uiso 1 1 calc R U . . .
H95B H -0.2044 -0.0151 0.2082 0.250 Uiso 1 1 calc R U . . .
H95C H -0.1625 -0.0399 0.2330 0.250 Uiso 1 1 calc R U . . .
C96 C -0.1760(4) -0.0084(4) 0.3618(4) 0.093(4) Uani 1 1 d . . . . .
H96 H -0.1432 -0.0194 0.3627 0.112 Uiso 1 1 calc R U . . .
C97 C -0.1983(6) -0.0429(4) 0.3800(4) 0.152(7) Uani 1 1 d . . . . .
H97A H -0.1831 -0.0413 0.4028 0.229 Uiso 1 1 calc R U . . .
H97B H -0.1951 -0.0750 0.3719 0.229 Uiso 1 1 calc R U . . .
H97C H -0.2316 -0.0352 0.3775 0.229 Uiso 1 1 calc R U . . .
C98 C -0.1733(4) 0.0389(4) 0.3799(4) 0.124(5) Uani 1 1 d . . . . .
H98A H -0.1611 0.0333 0.4028 0.187 Uiso 1 1 calc R U . . .
H98B H -0.2047 0.0530 0.3768 0.187 Uiso 1 1 calc R U . . .
H98C H -0.1524 0.0607 0.3717 0.187 Uiso 1 1 calc R U . . .
C99 C 0.1354(3) 0.1649(3) 0.3698(3) 0.069(3) Uani 1 1 d . . . . .
C100 C 0.0943(3) 0.1919(3) 0.3776(3) 0.078(4) Uani 1 1 d . . . . .
C101 C 0.0731(3) 0.1769(4) 0.4014(3) 0.087(4) Uani 1 1 d . . . . .
H101 H 0.0835 0.1486 0.4129 0.104 Uiso 1 1 calc R U . . .
C102 C 0.0351(4) 0.2036(5) 0.4094(4) 0.117(6) Uani 1 1 d . . . . .
H102 H 0.0235 0.1873 0.4265 0.140 Uiso 1 1 d R U . . .
C103 C 0.0207(4) 0.2447(5) 0.3923(5) 0.120(7) Uani 1 1 d . . . . .
H103 H -0.0061 0.2550 0.4013 0.143 Uiso 1 1 d R U . . .
C104 C 0.0406(4) 0.2586(5) 0.3666(4) 0.127(6) Uani 1 1 d . . . . .
H104 H 0.0298 0.2898 0.3610 0.152 Uiso 1 1 d R U . . .
C105 C 0.0782(3) 0.2321(4) 0.3602(4) 0.094(4) Uani 1 1 d . . . . .
H105 H 0.0862 0.2449 0.3407 0.113 Uiso 1 1 d R U . . .
C106 C 0.1776(3) 0.1886(3) 0.3722(3) 0.071(3) Uani 1 1 d . . . . .
N7 N 0.2112(2) 0.1730(2) 0.3579(2) 0.056(2) Uani 1 1 d . . . . .
C107 C 0.1900(3) 0.2360(3) 0.3859(3) 0.073(3) Uani 1 1 d . . . . .
C108 C 0.2329(3) 0.2475(3) 0.3784(3) 0.069(3) Uani 1 1 d . . . . .
C109 C 0.2453(3) 0.2086(3) 0.3594(3) 0.063(3) Uani 1 1 d . . . . .
C110 C 0.1768(3) 0.2720(3) 0.4062(3) 0.075(3) Uani 1 1 d . . . . .
C111 C 0.1426(4) 0.2810(4) 0.4229(3) 0.087(4) Uani 1 1 d . . . . .
H111 H 0.1173 0.2595 0.4217 0.104 Uiso 1 1 calc R U . . .
C112 C 0.1452(4) 0.3235(4) 0.4422(3) 0.092(4) Uani 1 1 d . . . . .
H112 H 0.1195 0.3312 0.4518 0.110 Uiso 1 1 calc R U . . .
C113 C 0.1837(4) 0.3535(4) 0.4474(3) 0.078(4) Uani 1 1 d . . . . .
C114 C 0.2216(4) 0.3418(3) 0.4322(3) 0.071(3) Uani 1 1 d . . . . .
C115 C 0.2633(4) 0.3693(4) 0.4362(3) 0.081(4) Uani 1 1 d . . . . .
C116 C 0.2969(4) 0.3540(3) 0.4217(3) 0.078(4) Uani 1 1 d . . . . .
H116 H 0.3262 0.3701 0.4262 0.094 Uiso 1 1 calc R U . . .
C117 C 0.2917(4) 0.3161(3) 0.4004(3) 0.081(4) Uani 1 1 d . . . . .
H117 H 0.3161 0.3084 0.3896 0.098 Uiso 1 1 calc R U . . .
C118 C 0.2524(3) 0.2905(3) 0.3952(3) 0.068(3) Uani 1 1 d . . . . .
C119 C 0.2168(3) 0.3026(3) 0.4122(3) 0.069(3) Uani 1 1 d . . . . .
C120 C 0.1876(4) 0.3944(4) 0.4704(3) 0.081(4) Uani 1 1 d . . . . .
C121 C 0.2685(4) 0.4105(4) 0.4587(3) 0.087(4) Uani 1 1 d . . . . .
N8 N 0.2302(3) 0.4202(3) 0.4723(2) 0.083(3) Uani 1 1 d . . . . .
O7 O 0.1585(3) 0.4063(3) 0.4838(2) 0.104(3) Uani 1 1 d . . . . .
O8 O 0.3033(3) 0.4352(3) 0.4647(2) 0.100(3) Uani 1 1 d . . . . .
C122 C 0.2332(11) 0.4518(14) 0.4955(7) 0.21(2) Uiso 0.5 1 d G . P A 1
C123 C 0.2236(11) 0.4993(16) 0.4877(6) 0.21(2) Uiso 0.5 1 d DG . P A 1
C124 C 0.2368(11) 0.5344(10) 0.5108(9) 0.195(17) Uiso 0.5 1 d G . P A 1
H124 H 0.2302 0.5669 0.5055 0.234 Uiso 0.5 1 calc R U P A 1
C125 C 0.2596(11) 0.5220(11) 0.5417(8) 0.19(2) Uiso 0.5 1 d G . P A 1
H125 H 0.2686 0.5460 0.5575 0.225 Uiso 0.5 1 calc R U P A 1
C126 C 0.2692(9) 0.4746(13) 0.5495(5) 0.165(14) Uiso 0.5 1 d G . P A 1
H126 H 0.2848 0.4661 0.5706 0.198 Uiso 0.5 1 calc R U P A 1
C127 C 0.2561(10) 0.4395(9) 0.5264(9) 0.145(13) Uiso 0.5 1 d DG . P A 1
C128 C 0.2039(8) 0.5142(15) 0.4519(7) 0.131(16) Uiso 0.5 1 d D . P A 1
H128 H 0.2034 0.4815 0.4427 0.157 Uiso 0.5 1 calc R U P A 1
C129 C 0.1505(7) 0.5279(10) 0.4350(7) 0.079(8) Uiso 0.5 1 d D . P A 1
H12A H 0.1287 0.5101 0.4452 0.119 Uiso 0.5 1 calc R U P A 1
H12B H 0.1447 0.5198 0.4122 0.119 Uiso 0.5 1 calc R U P A 1
H12C H 0.1456 0.5621 0.4374 0.119 Uiso 0.5 1 calc R U P A 1
C130 C 0.2262(10) 0.5397(11) 0.4252(7) 0.103(10) Uiso 0.5 1 d D . P A 1
H13A H 0.2037 0.5388 0.4046 0.154 Uiso 0.5 1 calc R U P A 1
H13B H 0.2549 0.5231 0.4232 0.154 Uiso 0.5 1 calc R U P A 1
H13C H 0.2335 0.5729 0.4314 0.154 Uiso 0.5 1 calc R U P A 1
C131 C 0.2635(14) 0.3883(14) 0.5387(15) 0.31(3) Uiso 0.5 1 d D . P A 1
H131 H 0.2536 0.3690 0.5188 0.374 Uiso 0.5 1 calc R U P A 1
C132 C 0.3166(12) 0.3809(14) 0.5473(9) 0.169(15) Uiso 0.5 1 d D . P A 1
H13D H 0.3236 0.3499 0.5576 0.254 Uiso 0.5 1 calc R U P A 1
H13E H 0.3311 0.4061 0.5620 0.254 Uiso 0.5 1 calc R U P A 1
H13F H 0.3291 0.3820 0.5277 0.254 Uiso 0.5 1 calc R U P A 1
C133 C 0.2360(19) 0.366(2) 0.5619(13) 0.31(3) Uiso 0.5 1 d D . P A 1
H13G H 0.2481 0.3336 0.5677 0.464 Uiso 0.5 1 calc R U P A 1
H13H H 0.2028 0.3636 0.5515 0.464 Uiso 0.5 1 calc R U P A 1
H13I H 0.2396 0.3851 0.5813 0.464 Uiso 0.5 1 calc R U P A 1
C142 C 0.2355(5) 0.4637(4) 0.4926(3) 0.037(5) Uiso 0.5 1 d G . P A 2
C143 C 0.2197(5) 0.5055(5) 0.4765(3) 0.050(6) Uiso 0.5 1 d DG . P A 2
C144 C 0.2213(5) 0.5480(4) 0.4933(4) 0.081(7) Uiso 0.5 1 d G . P A 2
H144 H 0.2106 0.5765 0.4823 0.098 Uiso 0.5 1 calc R U P A 2
C145 C 0.2387(6) 0.5487(5) 0.5263(4) 0.078(7) Uiso 0.5 1 d G . P A 2
H145 H 0.2398 0.5778 0.5377 0.094 Uiso 0.5 1 calc R U P A 2
C146 C 0.2545(6) 0.5069(6) 0.5424(3) 0.071(8) Uiso 0.5 1 d G . P A 2
H146 H 0.2664 0.5074 0.5649 0.086 Uiso 0.5 1 calc R U P A 2
C147 C 0.2529(5) 0.4644(5) 0.5256(3) 0.075(7) Uiso 0.5 1 d DG . P A 2
C148 C 0.2023(10) 0.5083(13) 0.4410(5) 0.108(14) Uiso 0.5 1 d D . P A 2
H148 H 0.1990 0.4784 0.4280 0.129 Uiso 0.5 1 calc R U P A 2
C149 C 0.1581(18) 0.533(3) 0.4478(19) 0.38(5) Uiso 0.5 1 d D . P A 2
H14A H 0.1539 0.5235 0.4692 0.572 Uiso 0.5 1 calc R U P A 2
H14B H 0.1307 0.5227 0.4317 0.572 Uiso 0.5 1 calc R U P A 2
H14C H 0.1617 0.5672 0.4469 0.572 Uiso 0.5 1 calc R U P A 2
C150 C 0.2430(15) 0.5424(16) 0.4400(12) 0.22(3) Uiso 0.5 1 d D . P A 2
H15A H 0.2721 0.5243 0.4419 0.332 Uiso 0.5 1 calc R U P A 2
H15B H 0.2462 0.5651 0.4577 0.332 Uiso 0.5 1 calc R U P A 2
H15C H 0.2366 0.5597 0.4196 0.332 Uiso 0.5 1 calc R U P A 2
C151 C 0.2679(5) 0.4176(7) 0.5432(4) 0.060(6) Uiso 0.5 1 d D . P A 2
H151 H 0.2613 0.3920 0.5266 0.073 Uiso 0.5 1 calc R U P A 2
C152 C 0.3208(6) 0.4178(8) 0.5555(5) 0.074(7) Uiso 0.5 1 d D . P A 2
H15D H 0.3361 0.4284 0.5384 0.112 Uiso 0.5 1 calc R U P A 2
H15E H 0.3314 0.3856 0.5622 0.112 Uiso 0.5 1 calc R U P A 2
H15F H 0.3288 0.4395 0.5738 0.112 Uiso 0.5 1 calc R U P A 2
C153 C 0.2397(6) 0.4043(8) 0.5691(4) 0.061(5) Uiso 0.5 1 d D . P A 2
H15G H 0.2066 0.3998 0.5589 0.091 Uiso 0.5 1 calc R U P A 2
H15H H 0.2425 0.4299 0.5850 0.091 Uiso 0.5 1 calc R U P A 2
H15I H 0.2522 0.3747 0.5798 0.091 Uiso 0.5 1 calc R U P A 2
C134 C 0.2810(3) 0.2079(3) 0.3411(3) 0.062(3) Uani 1 1 d . . . . .
C135 C 0.3053(4) 0.2529(4) 0.3370(3) 0.082(4) Uani 1 1 d . . . . .
C136 C 0.3523(4) 0.2575(4) 0.3449(3) 0.098(4) Uani 1 1 d . . . . .
H136 H 0.3703 0.2302 0.3529 0.118 Uiso 1 1 calc R U . . .
C137 C 0.3759(4) 0.2995(4) 0.3422(4) 0.102(5) Uani 1 1 d . . . . .
H137 H 0.4090 0.3018 0.3485 0.123 Uiso 1 1 calc R U . . .
C138 C 0.3487(5) 0.3375(5) 0.3299(4) 0.112(5) Uani 1 1 d . . . . .
H138 H 0.3641 0.3667 0.3276 0.134 Uiso 1 1 calc R U . . .
C139 C 0.3010(5) 0.3363(3) 0.3208(3) 0.095(3) Uani 1 1 d . . . . .
H139 H 0.2843 0.3638 0.3118 0.113 Uiso 1 1 calc R U . . .
C140 C 0.2764(4) 0.2940(3) 0.3246(3) 0.095(3) Uani 1 1 d . . . . .
H140 H 0.2431 0.2925 0.3195 0.113 Uiso 1 1 calc R U . . .
Cl1 Cl 0.25343(19) 0.32328(17) -0.00978(14) 0.1310(19) Uani 0.75 1 d . . P . .
Cl2 Cl 0.33927(18) 0.33834(19) 0.03631(14) 0.1293(19) Uani 0.75 1 d . . P . .
C161 C 0.3095(7) 0.3137(8) 0.0080(5) 0.141(8) Uiso 0.75 1 d . . P . .
H16A H 0.3111 0.2795 0.0138 0.169 Uiso 0.75 1 calc R U P . .
H16B H 0.3271 0.3169 -0.0094 0.169 Uiso 0.75 1 calc R U P . .
Cl3 Cl 0.24381(16) 0.17548(18) 0.1981(3) 0.309(6) Uani 0.82 1 d . . P . .
Cl4 Cl 0.28304(17) 0.1124(3) 0.15799(15) 0.197(3) Uani 0.82 1 d . . P . .
C162 C 0.2568(5) 0.1194(5) 0.1887(4) 0.095(5) Uiso 0.82 1 d . . P . .
H16C H 0.2772 0.1052 0.2079 0.114 Uiso 0.82 1 calc R U P . .
H16D H 0.2274 0.1009 0.1841 0.114 Uiso 0.82 1 calc R U P . .
C201 C 0.3524(6) 0.4476(7) -0.0190(4) 0.220(9) Uiso 1 1 d D . . . .
H20A H 0.3415 0.4463 -0.0424 0.330 Uiso 1 1 calc R U . . .
H20B H 0.3291 0.4644 -0.0096 0.330 Uiso 1 1 calc R U . . .
H20C H 0.3565 0.4152 -0.0104 0.330 Uiso 1 1 calc R U . . .
C202 C 0.3962(7) 0.4725(9) -0.0113(4) 0.273(12) Uiso 1 1 d D . . . .
H20D H 0.3952 0.5004 -0.0256 0.328 Uiso 1 1 calc R U . . .
H20E H 0.4218 0.4513 -0.0148 0.328 Uiso 1 1 calc R U . . .
C203 C 0.4061(4) 0.4894(5) 0.0252(3) 0.130(5) Uiso 1 1 d D . . . .
H20F H 0.3813 0.5123 0.0276 0.155 Uiso 1 1 calc R U . . .
H20G H 0.4029 0.4614 0.0387 0.155 Uiso 1 1 calc R U . . .
C204 C 0.4553(7) 0.5134(11) 0.0390(6) 0.367(19) Uiso 1 1 d D . . . .
H20H H 0.4778 0.4868 0.0440 0.441 Uiso 1 1 calc R U . . .
H20I H 0.4635 0.5306 0.0207 0.441 Uiso 1 1 calc R U . . .
C205 C 0.4673(7) 0.5462(11) 0.0666(7) 0.40(2) Uiso 1 1 d D . . . .
H20J H 0.4560 0.5324 0.0849 0.478 Uiso 1 1 calc R U . . .
H20K H 0.4505 0.5766 0.0609 0.478 Uiso 1 1 calc R U . . .
C206 C 0.5191(6) 0.5564(8) 0.0770(5) 0.228(10) Uiso 1 1 d D . . . .
H20L H 0.5316 0.5402 0.0973 0.342 Uiso 1 1 calc R U . . .
H20M H 0.5240 0.5908 0.0797 0.342 Uiso 1 1 calc R U . . .
H20N H 0.5354 0.5449 0.0606 0.342 Uiso 1 1 calc R U . . .
C211 C 0.5263(12) -0.1090(9) 0.4665(7) 0.42(2) Uiso 1 1 d D . . . .
H21A H 0.5273 -0.1429 0.4613 0.624 Uiso 1 1 calc R U . . .
H21B H 0.4979 -0.1023 0.4745 0.624 Uiso 1 1 calc R U . . .
H21C H 0.5540 -0.1008 0.4830 0.624 Uiso 1 1 calc R U . . .
C212 C 0.5261(9) -0.0808(8) 0.4377(5) 0.276(12) Uiso 1 1 d D . . . .
H21D H 0.4985 -0.0889 0.4207 0.331 Uiso 1 1 calc R U . . .
H21E H 0.5548 -0.0868 0.4295 0.331 Uiso 1 1 calc R U . . .
C213 C 0.5238(10) -0.0260(7) 0.4479(5) 0.296(14) Uiso 1 1 d D . . . .
H21F H 0.4971 -0.0224 0.4587 0.356 Uiso 1 1 calc R U . . .
H21G H 0.5527 -0.0189 0.4641 0.356 Uiso 1 1 calc R U . . .
C214 C 0.5186(8) 0.0133(7) 0.4209(5) 0.245(11) Uiso 1 1 d D . . . .
H21H H 0.5403 0.0038 0.4070 0.294 Uiso 1 1 calc R U . . .
H21I H 0.4865 0.0096 0.4077 0.294 Uiso 1 1 calc R U . . .
C215 C 0.5257(8) 0.0652(7) 0.4265(4) 0.253(11) Uiso 1 1 d D . . . .
H21J H 0.5576 0.0706 0.4396 0.304 Uiso 1 1 calc R U . . .
H21K H 0.5029 0.0768 0.4390 0.304 Uiso 1 1 calc R U . . .
C216 C 0.5201(6) 0.0938(6) 0.3960(4) 0.197(8) Uiso 1 1 d D . . . .
H21L H 0.5248 0.1276 0.4012 0.296 Uiso 1 1 calc R U . . .
H21M H 0.4885 0.0890 0.3830 0.296 Uiso 1 1 calc R U . . .
H21N H 0.5433 0.0834 0.3839 0.296 Uiso 1 1 calc R U . . .
C221 C 0.0941(6) 0.2778(8) 0.1745(5) 0.239(10) Uiso 1 1 d D . . . .
H22A H 0.0727 0.2529 0.1641 0.359 Uiso 1 1 calc R U . . .
H22B H 0.0826 0.3090 0.1660 0.359 Uiso 1 1 calc R U . . .
H22C H 0.0957 0.2771 0.1977 0.359 Uiso 1 1 calc R U . . .
C222 C 0.1410(8) 0.2695(11) 0.1683(9) 0.44(2) Uiso 1 1 d D . . . .
H22D H 0.1394 0.2703 0.1449 0.531 Uiso 1 1 calc R U . . .
H22E H 0.1521 0.2375 0.1762 0.531 Uiso 1 1 calc R U . . .
C223 C 0.1770(6) 0.3085(8) 0.1854(6) 0.255(11) Uiso 1 1 d D . . . .
H22F H 0.1760 0.3072 0.2084 0.306 Uiso 1 1 calc R U . . .
H22G H 0.1635 0.3396 0.1774 0.306 Uiso 1 1 calc R U . . .
C224 C 0.2309(5) 0.3108(6) 0.1840(4) 0.185(8) Uiso 1 1 d D . . . .
H22H H 0.2465 0.2828 0.1957 0.222 Uiso 1 1 calc R U . . .
H22I H 0.2331 0.3072 0.1613 0.222 Uiso 1 1 calc R U . . .
C225 C 0.2586(5) 0.3537(6) 0.1968(4) 0.180(7) Uiso 1 1 d D . . . .
H22J H 0.2471 0.3813 0.1830 0.215 Uiso 1 1 calc R U . . .
H22K H 0.2918 0.3484 0.1959 0.215 Uiso 1 1 calc R U . . .
C226 C 0.2558(8) 0.3652(8) 0.2310(5) 0.271(12) Uiso 1 1 d D . . . .
H22L H 0.2724 0.3951 0.2375 0.406 Uiso 1 1 calc R U . . .
H22M H 0.2704 0.3396 0.2452 0.406 Uiso 1 1 calc R U . . .
H22N H 0.2229 0.3685 0.2324 0.406 Uiso 1 1 calc R U . . .
C231 C 0.2407(9) 0.2640(10) 0.5119(6) 0.144(12) Uiso 0.5 1 d D . P . .
H23A H 0.2387 0.2978 0.5051 0.173 Uiso 0.5 1 calc R U P . .
H23B H 0.2633 0.2622 0.5327 0.173 Uiso 0.5 1 calc R U P . .
C232 C 0.1933(9) 0.2488(10) 0.5168(7) 0.130(10) Uiso 0.5 1 d D . P . .
H23C H 0.1693 0.2488 0.4966 0.156 Uiso 0.5 1 calc R U P . .
H23D H 0.1942 0.2172 0.5272 0.156 Uiso 0.5 1 calc R U P . .
C233 C 0.1865(13) 0.2881(13) 0.5386(9) 0.206(17) Uiso 0.5 1 d D . P . .
H23E H 0.1553 0.2855 0.5436 0.309 Uiso 0.5 1 calc R U P . .
H23F H 0.1892 0.3187 0.5281 0.309 Uiso 0.5 1 calc R U P . .
H23G H 0.2104 0.2861 0.5585 0.309 Uiso 0.5 1 calc R U P . .
C241 C -0.1667(11) 0.2172(15) 0.2340(10) 0.221(18) Uiso 0.5 1 d D . P B -3
H24D H -0.1843 0.2441 0.2229 0.332 Uiso 0.5 1 calc R U P B -3
H24E H -0.1520 0.2267 0.2559 0.332 Uiso 0.5 1 calc R U P B -3
H24F H -0.1880 0.1905 0.2347 0.332 Uiso 0.5 1 calc R U P B -3
C242 C -0.1307(15) 0.2029(15) 0.2171(8) 0.27(2) Uiso 0.5 1 d D . P B -3
H24G H -0.1191 0.2313 0.2075 0.328 Uiso 0.5 1 calc R U P B -3
H24H H -0.1446 0.1810 0.1994 0.328 Uiso 0.5 1 calc R U P B -3
C243 C -0.0878(13) 0.1772(16) 0.2398(12) 0.39(4) Uiso 0.5 1 d D . P B -3
H24I H -0.0605 0.1985 0.2412 0.469 Uiso 0.5 1 calc R U P B -3
H24J H -0.0950 0.1767 0.2615 0.469 Uiso 0.5 1 calc R U P B -3
C244 C -0.0705(13) 0.1257(12) 0.2336(13) 0.32(3) Uiso 0.5 1 d D . P B -3
H24K H -0.0922 0.1037 0.2413 0.387 Uiso 0.5 1 calc R U P B -3
H24L H -0.0769 0.1221 0.2100 0.387 Uiso 0.5 1 calc R U P B -3
C245 C -0.0231(10) 0.1055(13) 0.2453(17) 0.30(3) Uiso 0.5 1 d D . P B -3
H24M H -0.0111 0.1168 0.2675 0.357 Uiso 0.5 1 calc R U P B -3
H24N H -0.0021 0.1181 0.2318 0.357 Uiso 0.5 1 calc R U P B -3
C246 C -0.0207(14) 0.0517(13) 0.2451(18) 0.30(3) Uiso 0.5 1 d D . P B -3
H24O H 0.0121 0.0416 0.2513 0.453 Uiso 0.5 1 calc R U P B -3
H24P H -0.0343 0.0399 0.2236 0.453 Uiso 0.5 1 calc R U P B -3
H24Q H -0.0382 0.0388 0.2604 0.453 Uiso 0.5 1 calc R U P B -3
C251 C 0.1120(7) 0.3496(6) 0.6002(5) 0.216(9) Uiso 1 1 d D . . . .
H25D H 0.1044 0.3159 0.5964 0.324 Uiso 1 1 calc R U . . .
H25E H 0.0925 0.3630 0.6141 0.324 Uiso 1 1 calc R U . . .
H25F H 0.1451 0.3529 0.6107 0.324 Uiso 1 1 calc R U . . .
C252 C 0.1031(12) 0.3749(8) 0.5699(5) 0.382(19) Uiso 1 1 d D . . . .
H25G H 0.0699 0.3713 0.5589 0.459 Uiso 1 1 calc R U . . .
H25H H 0.1230 0.3618 0.5558 0.459 Uiso 1 1 calc R U . . .
C253 C 0.1152(7) 0.4296(6) 0.5773(4) 0.221(9) Uiso 1 1 d D . . . .
H25I H 0.0971 0.4400 0.5933 0.265 Uiso 1 1 calc R U . . .
H25J H 0.1487 0.4313 0.5880 0.265 Uiso 1 1 calc R U . . .
C254 C 0.1070(8) 0.4680(7) 0.5499(4) 0.241(11) Uiso 1 1 d D . . . .
H25K H 0.1242 0.4565 0.5337 0.290 Uiso 1 1 calc R U . . .
H25L H 0.0733 0.4663 0.5397 0.290 Uiso 1 1 calc R U . . .
C255 C 0.1181(9) 0.5188(7) 0.5543(5) 0.292(14) Uiso 1 1 d D . . . .
H25M H 0.1518 0.5220 0.5642 0.351 Uiso 1 1 calc R U . . .
H25N H 0.1002 0.5319 0.5696 0.351 Uiso 1 1 calc R U . . .
C256 C 0.1079(8) 0.5491(7) 0.5244(5) 0.258(11) Uiso 1 1 d D . . . .
H25O H 0.1134 0.5826 0.5303 0.388 Uiso 1 1 calc R U . . .
H25P H 0.0751 0.5448 0.5134 0.388 Uiso 1 1 calc R U . . .
H25Q H 0.1285 0.5396 0.5102 0.388 Uiso 1 1 calc R U . . .
C261 C 0.1415(13) 0.3404(14) 0.3068(9) 0.24(2) Uiso 0.5 1 d D . P C 4
H26A H 0.1641 0.3209 0.2985 0.358 Uiso 0.5 1 calc R U P C 4
H26B H 0.1229 0.3592 0.2894 0.358 Uiso 0.5 1 calc R U P C 4
H26C H 0.1207 0.3197 0.3160 0.358 Uiso 0.5 1 calc R U P C 4
C262 C 0.1664(9) 0.3719(12) 0.3314(9) 0.186(15) Uiso 0.5 1 d D . P C 4
H26D H 0.1784 0.3994 0.3211 0.223 Uiso 0.5 1 calc R U P C 4
H26E H 0.1936 0.3549 0.3443 0.223 Uiso 0.5 1 calc R U P C 4
C263 C 0.1341(13) 0.3905(13) 0.3542(9) 0.28(2) Uiso 0.5 1 d D . P C 4
H26F H 0.1013 0.3853 0.3427 0.332 Uiso 0.5 1 calc R U P C 4
H26G H 0.1396 0.3692 0.3731 0.332 Uiso 0.5 1 calc R U P C 4
C264 C 0.1370(15) 0.4429(14) 0.3675(8) 0.30(3) Uiso 0.5 1 d D . P C 4
H26H H 0.1153 0.4444 0.3824 0.364 Uiso 0.5 1 calc R U P C 4
H26I H 0.1690 0.4468 0.3807 0.364 Uiso 0.5 1 calc R U P C 4
C265 C 0.1277(14) 0.4862(13) 0.3472(11) 0.25(2) Uiso 0.5 1 d D . P C 4
H26J H 0.1506 0.4874 0.3330 0.299 Uiso 0.5 1 calc R U P C 4
H26K H 0.1329 0.5146 0.3612 0.299 Uiso 0.5 1 calc R U P C 4
C266 C 0.0786(17) 0.488(2) 0.3267(13) 0.36(4) Uiso 0.5 1 d D . P C 4
H26L H 0.0753 0.5167 0.3132 0.537 Uiso 0.5 1 calc R U P C 4
H26M H 0.0558 0.4892 0.3405 0.537 Uiso 0.5 1 calc R U P C 4
H26N H 0.0730 0.4599 0.3130 0.537 Uiso 0.5 1 calc R U P C 4
C271 C 0.4461(16) 0.4302(11) 0.4078(12) 0.30(3) Uiso 0.5 1 d D . P . .
H27D H 0.4607 0.4504 0.3940 0.447 Uiso 0.5 1 calc R U P . .
H27E H 0.4503 0.4446 0.4291 0.447 Uiso 0.5 1 calc R U P . .
H27F H 0.4126 0.4269 0.3986 0.447 Uiso 0.5 1 calc R U P . .
C272 C 0.4680(10) 0.3836(11) 0.4106(7) 0.167(13) Uiso 0.5 1 d D . P . .
H27G H 0.5016 0.3864 0.4209 0.200 Uiso 0.5 1 calc R U P . .
H27H H 0.4656 0.3696 0.3890 0.200 Uiso 0.5 1 calc R U P . .
C273 C 0.4421(11) 0.3504(9) 0.4315(6) 0.165(13) Uiso 0.5 1 d D . P . .
H27I H 0.4122 0.3406 0.4173 0.199 Uiso 0.5 1 calc R U P . .
H27J H 0.4614 0.3212 0.4361 0.199 Uiso 0.5 1 calc R U P . .
C274 C 0.4298(11) 0.3661(9) 0.4641(7) 0.172(14) Uiso 0.5 1 d D . P . .
H27K H 0.4584 0.3813 0.4765 0.207 Uiso 0.5 1 calc R U P . .
H27L H 0.4062 0.3917 0.4585 0.207 Uiso 0.5 1 calc R U P . .
C275 C 0.4123(12) 0.3350(12) 0.4871(6) 0.182(15) Uiso 0.5 1 d D . P . .
H27M H 0.3856 0.3511 0.4935 0.218 Uiso 0.5 1 calc R U P . .
H27N H 0.4375 0.3315 0.5065 0.218 Uiso 0.5 1 calc R U P . .
C276 C 0.397(2) 0.2860(13) 0.4747(13) 0.39(4) Uiso 0.5 1 d D . P . .
H27O H 0.3855 0.2682 0.4914 0.591 Uiso 0.5 1 calc R U P . .
H27P H 0.4233 0.2691 0.4691 0.591 Uiso 0.5 1 calc R U P . .
H27Q H 0.3715 0.2888 0.4557 0.591 Uiso 0.5 1 calc R U P . .
Cl5 Cl 0.4940(6) 0.1004(7) 0.2611(5) 0.264(7) Uani 0.4 1 d D . P D -5
Cl6 Cl 0.5304(6) -0.0062(7) 0.2729(4) 0.273(10) Uani 0.4 1 d D . P D -5
C163 C 0.501(3) 0.0410(12) 0.2500(12) 0.158(13) Uiso 0.4 1 d D . P D -5
H16E H 0.5156 0.0431 0.2311 0.190 Uiso 0.4 1 calc R U P D -5
H16F H 0.4688 0.0292 0.2418 0.190 Uiso 0.4 1 calc R U P D -5
Cl7 Cl 0.4069(8) 0.3740(7) 0.2440(6) 0.221(10) Uani 0.28 1 d D . P E -6
Cl8 Cl 0.5229(12) 0.3747(15) 0.2592(10) 0.376 Uiso 0.28 1 d D U P E -6
C164 C 0.4652(8) 0.362(5) 0.263(2) 0.400 Uiso 0.28 1 d D U P E -6
H16G H 0.4654 0.3265 0.2641 0.480 Uiso 0.28 1 calc R U P E -6
H16H H 0.4657 0.3719 0.2855 0.480 Uiso 0.28 1 calc R U P E -6

loop_
_atom_site_aniso_label
_atom_site_aniso_U_11
_atom_site_aniso_U_22
_atom_site_aniso_U_33
_atom_site_aniso_U_23
_atom_site_aniso_U_13
_atom_site_aniso_U_12
Zn 0.0511(7) 0.0257(6) 0.1492(13) -0.0109(8) 0.0437(7) -0.0045(5)
N1 0.056(5) 0.014(4) 0.111(7) -0.007(4) 0.037(4) 0.000(3)
C1 0.042(5) 0.034(6) 0.108(9) -0.001(6) 0.043(6) -0.001(4)
C2 0.031(5) 0.039(6) 0.147(11) 0.000(7) 0.023(6) -0.015(5)
C3 0.031(5) 0.042(7) 0.135(11) 0.014(7) 0.020(6) -0.012(4)
C4 0.049(6) 0.041(6) 0.139(11) -0.025(7) 0.039(6) -0.002(5)
C5 0.032(5) 0.042(6) 0.116(10) -0.002(7) 0.022(6) -0.005(5)
C6 0.064(7) 0.027(6) 0.164(13) -0.021(8) 0.050(7) -0.009(5)
C7 0.056(7) 0.031(6) 0.138(12) 0.014(7) 0.023(7) 0.006(5)
C8 0.050(6) 0.049(7) 0.111(11) -0.001(7) 0.010(6) 0.006(5)
C9 0.042(5) 0.037(6) 0.096(9) -0.009(6) 0.017(6) -0.002(4)
C10 0.039(5) 0.055(7) 0.087(9) -0.010(7) 0.024(5) -0.008(5)
C11 0.048(6) 0.048(7) 0.109(10) -0.019(7) 0.036(6) -0.010(5)
C12 0.046(6) 0.051(7) 0.142(12) -0.028(8) 0.034(7) 0.001(5)
C13 0.034(5) 0.045(6) 0.083(8) -0.002(6) 0.013(5) -0.010(4)
C14 0.039(6) 0.047(7) 0.099(9) 0.008(7) 0.022(6) -0.007(5)
C15 0.050(7) 0.060(8) 0.132(12) 0.004(9) 0.043(7) 0.003(6)
C16 0.047(6) 0.050(8) 0.105(11) 0.015(8) 0.008(6) -0.001(5)
N2 0.045(5) 0.097(8) 0.092(7) -0.003(7) 0.038(5) -0.005(5)
O1 0.102(6) 0.056(5) 0.143(8) 0.034(6) 0.033(5) 0.000(4)
O2 0.071(5) 0.075(6) 0.124(7) 0.001(5) 0.045(5) 0.009(4)
C17 0.053(7) 0.078(9) 0.115(12) -0.003(9) -0.008(8) 0.006(6)
C18 0.083(9) 0.049(7) 0.135(12) -0.001(8) 0.045(9) -0.010(6)
C19 0.133(13) 0.052(8) 0.184(16) 0.013(10) 0.077(12) 0.005(8)
C20 0.211(19) 0.101(12) 0.136(16) 0.007(12) 0.118(14) -0.039(13)
C21 0.133(13) 0.150(15) 0.155(15) 0.025(13) 0.099(12) -0.065(11)
C22 0.073(9) 0.110(11) 0.109(12) 0.006(10) -0.001(8) -0.017(8)
C23 0.084(8) 0.048(7) 0.111(11) -0.002(8) -0.008(7) 0.003(6)
C24 0.107(11) 0.064(10) 0.39(3) 0.000(15) -0.059(14) -0.004(9)
C25 0.112(10) 0.064(9) 0.213(17) -0.027(11) 0.023(10) -0.029(8)
C26 0.083(10) 0.120(13) 0.186(17) -0.023(13) 0.045(10) -0.037(10)
C27 0.114(13) 0.20(2) 0.31(3) 0.01(2) -0.017(15) 0.049(14)
C28 0.126(13) 0.178(18) 0.160(16) 0.009(15) 0.023(11) -0.037(13)
C29 0.049(6) 0.027(5) 0.096(9) -0.011(6) 0.019(5) -0.007(4)
C30 0.058(6) 0.018(5) 0.135(11) 0.007(6) 0.043(6) 0.004(4)
C31 0.050(6) 0.027(5) 0.156(11) -0.006(7) 0.043(6) 0.001(5)
C32 0.057(7) 0.066(8) 0.148(12) 0.008(9) 0.043(7) 0.008(6)
C33 0.053(7) 0.070(9) 0.189(15) -0.018(10) 0.045(8) 0.017(6)
C34 0.088(9) 0.041(6) 0.118(11) -0.007(7) 0.037(8) 0.020(6)
C35 0.069(7) 0.035(6) 0.121(10) -0.004(7) 0.042(6) 0.004(5)
C36 0.047(6) 0.023(5) 0.122(9) 0.006(6) 0.051(6) -0.002(4)
N3 0.038(4) 0.033(4) 0.100(7) -0.014(5) 0.026(4) -0.004(3)
C37 0.049(6) 0.034(6) 0.116(10) -0.003(6) 0.020(6) -0.003(5)
C38 0.045(6) 0.024(5) 0.111(9) -0.017(6) 0.030(6) -0.008(4)
C39 0.056(6) 0.026(5) 0.108(9) -0.013(6) 0.035(6) 0.005(5)
C40 0.050(6) 0.042(6) 0.105(9) -0.018(7) 0.011(6) 0.014(5)
C41 0.071(7) 0.028(6) 0.128(10) -0.010(6) 0.052(7) 0.007(5)
C42 0.046(6) 0.031(6) 0.145(11) -0.003(7) 0.028(6) 0.010(5)
C43 0.081(8) 0.039(7) 0.092(9) -0.021(7) 0.025(6) -0.002(6)
C44 0.060(7) 0.018(5) 0.125(10) -0.013(6) 0.040(6) -0.002(5)
C45 0.066(7) 0.025(6) 0.118(10) -0.005(6) 0.022(7) 0.005(5)
C46 0.082(8) 0.024(6) 0.133(11) -0.009(7) 0.049(7) 0.004(5)
C47 0.056(6) 0.022(5) 0.152(12) -0.019(7) 0.020(7) 0.004(5)
C48 0.052(6) 0.022(5) 0.114(10) -0.007(6) 0.028(6) 0.007(4)
C49 0.072(7) 0.018(5) 0.098(9) -0.006(6) 0.039(6) -0.001(5)
C50 0.082(9) 0.043(7) 0.104(10) 0.012(7) 0.011(7) 0.013(6)
C51 0.076(8) 0.039(7) 0.109(11) -0.013(7) 0.032(7) 0.014(6)
N4 0.073(7) 0.053(6) 0.113(8) -0.007(6) 0.014(6) 0.014(5)
O3 0.058(4) 0.061(5) 0.136(7) -0.012(5) 0.023(4) 0.024(4)
O4 0.093(6) 0.056(5) 0.156(9) 0.026(6) 0.044(5) 0.013(4)
C52 0.064(8) 0.084(11) 0.114(12) -0.011(9) -0.026(7) 0.036(7)
C53 0.109(11) 0.084(12) 0.185(18) 0.026(13) 0.016(11) 0.024(9)
C54 0.137(14) 0.104(14) 0.23(2) 0.024(16) 0.018(13) 0.031(12)
C55 0.136(14) 0.054(10) 0.27(3) 0.054(14) 0.038(15) 0.041(10)
C56 0.089(11) 0.096(13) 0.173(18) -0.031(12) -0.008(10) 0.001(9)
C57 0.090(9) 0.029(7) 0.191(17) -0.017(9) 0.030(10) 0.036(7)
C58 0.158(15) 0.053(9) 0.208(19) -0.016(11) -0.035(14) -0.015(9)
C59 0.27(2) 0.154(19) 0.159(17) -0.009(15) 0.093(16) 0.028(17)
C60 0.188(18) 0.119(15) 0.26(2) -0.020(16) -0.061(17) -0.020(13)
C61 0.084(9) 0.040(7) 0.165(14) -0.024(8) 0.041(9) 0.007(6)
C62 0.083(9) 0.081(10) 0.252(19) -0.028(12) 0.079(11) 0.002(7)
C63 0.071(8) 0.068(8) 0.218(16) -0.036(10) 0.053(9) -0.014(6)
C64 0.037(5) 0.038(6) 0.105(9) -0.003(6) 0.050(5) -0.001(4)
C65 0.043(5) 0.038(6) 0.096(9) -0.007(6) 0.034(6) -0.003(4)
C66 0.054(6) 0.026(5) 0.114(9) -0.014(6) 0.035(6) 0.001(4)
C67 0.051(6) 0.024(6) 0.160(13) -0.011(7) 0.028(7) -0.008(5)
C68 0.049(6) 0.046(7) 0.178(14) 0.030(9) 0.038(8) -0.001(5)
C69 0.071(7) 0.038(7) 0.142(12) -0.009(8) 0.057(7) -0.012(5)
C70 0.063(7) 0.031(6) 0.128(11) -0.016(7) 0.028(7) -0.003(5)
C71 0.029(5) 0.030(5) 0.112(9) -0.020(6) 0.023(5) -0.005(4)
N5 0.041(4) 0.020(4) 0.119(7) -0.017(5) 0.023(4) -0.006(3)
C72 0.035(5) 0.035(6) 0.120(10) -0.001(6) 0.024(5) 0.001(4)
C73 0.048(6) 0.056(7) 0.122(10) -0.014(7) 0.044(6) -0.007(5)
C74 0.040(5) 0.040(6) 0.108(9) -0.013(6) 0.024(5) 0.002(4)
C75 0.039(5) 0.029(5) 0.124(10) 0.002(6) 0.027(6) -0.003(4)
C76 0.062(7) 0.024(5) 0.133(10) -0.016(6) 0.046(6) -0.005(5)
C77 0.061(7) 0.035(6) 0.123(10) -0.003(6) 0.049(6) -0.007(5)
C78 0.046(6) 0.070(8) 0.088(9) -0.025(7) 0.023(5) -0.003(6)
C79 0.047(6) 0.040(6) 0.100(9) -0.028(6) 0.024(5) -0.018(5)
C80 0.045(6) 0.035(6) 0.126(10) -0.005(7) 0.038(6) 0.009(5)
C81 0.053(6) 0.044(6) 0.103(9) -0.005(6) 0.023(6) -0.002(5)
C82 0.049(6) 0.041(6) 0.127(10) -0.011(7) 0.025(6) -0.007(5)
C83 0.029(5) 0.051(6) 0.111(9) -0.004(7) 0.021(5) -0.002(5)
C84 0.042(6) 0.052(6) 0.092(8) -0.031(6) 0.029(5) -0.017(5)
C85 0.042(6) 0.044(7) 0.144(11) -0.015(7) 0.033(6) -0.016(5)
C86 0.063(7) 0.039(6) 0.114(10) -0.008(7) 0.023(7) 0.007(6)
N6 0.034(4) 0.050(6) 0.127(8) -0.013(6) 0.018(5) -0.004(4)
O5 0.060(4) 0.054(5) 0.179(9) -0.006(6) 0.045(5) -0.017(4)
O6 0.048(4) 0.055(5) 0.141(7) -0.009(5) 0.014(4) 0.001(4)
C87 0.070(9) 0.055(8) 0.134(13) -0.018(9) -0.008(9) 0.004(6)
C88 0.076(10) 0.065(9) 0.22(2) -0.057(12) 0.038(11) -0.004(7)
C89 0.061(9) 0.101(12) 0.24(2) -0.021(13) -0.024(11) 0.011(8)
C90 0.063(9) 0.087(11) 0.29(3) -0.040(15) 0.048(13) -0.025(8)
C91 0.041(7) 0.070(9) 0.185(16) -0.003(10) 0.008(8) 0.001(6)
C92 0.088(10) 0.041(7) 0.151(15) 0.020(9) 0.045(10) 0.006(6)
C93 0.092(10) 0.084(11) 0.166(15) -0.009(11) 0.009(9) -0.001(8)
C94 0.131(12) 0.078(10) 0.186(17) -0.028(11) -0.027(11) 0.017(9)
C95 0.199(17) 0.117(14) 0.169(17) -0.051(14) 0.007(13) 0.050(12)
C96 0.082(8) 0.042(7) 0.169(14) -0.012(9) 0.058(9) -0.006(6)
C97 0.206(16) 0.051(9) 0.229(19) -0.025(11) 0.111(14) -0.035(10)
C98 0.121(11) 0.074(10) 0.190(16) 0.009(11) 0.059(10) -0.040(8)
C99 0.042(5) 0.023(5) 0.144(11) -0.012(6) 0.025(6) 0.001(4)
C100 0.054(6) 0.018(5) 0.170(13) -0.029(7) 0.039(7) -0.015(5)
C101 0.056(7) 0.038(6) 0.182(13) -0.026(8) 0.064(8) -0.010(5)
C102 0.070(8) 0.065(9) 0.222(18) -0.069(11) 0.049(9) -0.024(7)
C103 0.069(9) 0.066(10) 0.24(2) -0.088(12) 0.072(10) -0.028(7)
C104 0.077(9) 0.063(9) 0.24(2) -0.062(12) 0.037(11) 0.014(7)
C105 0.062(7) 0.036(7) 0.183(14) -0.024(8) 0.022(8) 0.004(5)
C106 0.060(6) 0.017(5) 0.149(11) -0.020(6) 0.051(7) -0.013(4)
N7 0.031(4) 0.020(4) 0.125(7) -0.012(5) 0.034(4) -0.005(3)
C107 0.062(7) 0.033(6) 0.125(10) 0.000(7) 0.021(6) 0.008(5)
C108 0.070(7) 0.016(5) 0.132(10) -0.009(6) 0.046(7) -0.003(5)
C109 0.059(6) 0.031(6) 0.103(9) -0.012(6) 0.023(6) -0.013(5)
C110 0.059(7) 0.036(6) 0.138(11) -0.028(7) 0.037(7) 0.005(5)
C111 0.070(7) 0.045(7) 0.149(12) -0.042(8) 0.029(7) -0.005(5)
C112 0.093(9) 0.042(7) 0.146(12) -0.025(8) 0.036(8) 0.030(6)
C113 0.056(7) 0.043(7) 0.139(11) -0.021(7) 0.028(7) -0.008(5)
C114 0.067(7) 0.024(5) 0.129(11) -0.005(6) 0.034(7) -0.006(5)
C115 0.084(8) 0.041(7) 0.119(11) -0.040(7) 0.022(7) -0.025(6)
C116 0.091(8) 0.028(6) 0.131(11) -0.026(7) 0.056(8) -0.012(5)
C117 0.096(8) 0.030(6) 0.124(11) -0.009(7) 0.036(7) -0.024(6)
C118 0.047(6) 0.031(6) 0.132(10) -0.021(6) 0.030(6) -0.011(5)
C119 0.072(7) 0.020(5) 0.120(10) -0.017(6) 0.030(7) -0.015(5)
C120 0.095(9) 0.025(6) 0.136(12) -0.019(7) 0.052(8) -0.009(6)
C121 0.083(9) 0.052(8) 0.133(12) -0.028(8) 0.036(8) -0.022(7)
N8 0.090(7) 0.037(5) 0.129(9) -0.037(6) 0.043(6) -0.005(5)
O7 0.100(6) 0.060(5) 0.166(9) -0.044(6) 0.061(6) -0.003(4)
O8 0.100(6) 0.055(5) 0.149(8) -0.031(5) 0.034(5) -0.018(5)
C134 0.055(6) 0.030(6) 0.109(9) 0.000(6) 0.037(6) -0.001(5)
C135 0.078(8) 0.048(7) 0.136(11) -0.013(7) 0.059(7) -0.041(6)
C136 0.072(8) 0.050(7) 0.185(14) -0.033(9) 0.054(8) -0.019(6)
C137 0.094(9) 0.046(8) 0.187(15) -0.038(9) 0.075(9) -0.031(7)
C138 0.132(12) 0.060(9) 0.169(15) -0.055(10) 0.090(11) -0.036(9)
C139 0.122(7) 0.010(3) 0.168(9) -0.002(5) 0.067(6) 0.005(4)
C140 0.122(7) 0.010(3) 0.168(9) -0.002(5) 0.067(6) 0.005(4)
Cl1 0.158(5) 0.075(3) 0.171(5) -0.012(4) 0.059(4) 0.012(3)
Cl2 0.142(4) 0.110(4) 0.154(5) -0.021(4) 0.072(4) -0.044(3)
Cl3 0.079(3) 0.079(4) 0.695(18) -0.060(7) -0.082(6) 0.003(3)
Cl4 0.106(3) 0.285(8) 0.185(6) 0.083(6) -0.001(3) -0.098(4)
Cl5 0.094(10) 0.459 0.24(3) -0.13(2) 0.045(11) -0.017(15)
Cl6 0.216(15) 0.36(2) 0.29(2) -0.051(18) 0.164(13) -0.164(16)
Cl7 0.24(2) 0.120(15) 0.28(3) -0.058(17) 0.004(18) 0.001(14)

loop_
_atom_type_symbol
_atom_type_description
_atom_type_scat_dispersion_real
_atom_type_scat_dispersion_imag
_atom_type_scat_source
C C 0.0033 0.0016 'International Tables Vol C Tables 4.2.6.8 and 6.1.1.4'
H H 0.0000 0.0000 'International Tables Vol C Tables 4.2.6.8 and 6.1.1.4'
N N 0.0061 0.0033 'International Tables Vol C Tables 4.2.6.8 and 6.1.1.4'
O O 0.0106 0.0060 'International Tables Vol C Tables 4.2.6.8 and 6.1.1.4'
Cl Cl 0.1484 0.1585 'International Tables Vol C Tables 4.2.6.8 and 6.1.1.4'
Zn Zn 0.2839 1.4301 'International Tables Vol C Tables 4.2.6.8 and 6.1.1.4'

loop_
_geom_angle_atom_site_label_1
_geom_angle_atom_site_label_2
_geom_angle_atom_site_label_3
_geom_angle
_geom_angle_site_symmetry_1
N1 Zn N7 90.4(3) .
N1 Zn N5 173.5(3) .
N7 Zn N5 89.1(3) .
N1 Zn N3 90.2(3) .
N7 Zn N3 175.2(3) .
N5 Zn N3 90.8(3) .
C1 N1 C4 106.5(8) .
C1 N1 Zn 125.6(6) .
C4 N1 Zn 122.9(6) .
N1 C1 C2 109.8(8) .
N1 C1 C134 121.9(9) .
C2 C1 C134 128.3(9) .
C3 C2 C1 108.2(10) .
C3 C2 C5 108.8(10) .
C1 C2 C5 142.4(10) .
C2 C3 C4 106.0(10) .
C2 C3 C13 110.4(10) .
C4 C3 C13 141.2(10) .
N1 C4 C3 109.1(8) .
N1 C4 C29 122.0(10) .
C3 C4 C29 128.4(9) .
C6 C5 C14 116.6(11) .
C6 C5 C2 138.3(11) .
C14 C5 C2 105.1(9) .
C5 C6 C7 118.7(10) .
C5 C6 H6 120.7 .
C7 C6 H6 120.7 .
C8 C7 C6 125.4(10) .
C8 C7 H7 117.3 .
C6 C7 H7 117.3 .
C7 C8 C15 125.6(11) .
C7 C8 C9 116.1(11) .
C15 C8 C9 118.3(11) .
C10 C9 C14 121.1(10) .
C10 C9 C8 122.6(11) .
C14 C9 C8 116.2(10) .
C11 C10 C9 118.1(10) .
C11 C10 C16 120.4(10) .
C9 C10 C16 121.3(11) .
C10 C11 C12 123.3(10) .
C10 C11 H11 118.4 .
C12 C11 H11 118.4 .
C13 C12 C11 118.9(10) .
C13 C12 H12 120.5 .
C11 C12 H12 120.5 .
C12 C13 C14 118.9(10) .
C12 C13 C3 139.1(10) .
C14 C13 C3 102.1(9) .
C9 C14 C5 126.8(10) .
C9 C14 C13 119.5(10) .
C5 C14 C13 113.6(10) .
O1 C15 N2 123.4(12) .
O1 C15 C8 121.0(12) .
N2 C15 C8 115.5(11) .
O2 C16 N2 121.1(11) .
O2 C16 C10 127.4(10) .
N2 C16 C10 111.4(11) .
C15 N2 C16 130.6(10) .
C15 N2 C17 114.0(10) .
C16 N2 C17 115.4(10) .
C18 C17 C22 120.0 .
C18 C17 N2 119.8(8) .
C22 C17 N2 119.9(8) .
C19 C18 C17 120.0 .
C19 C18 C23 118.4(9) .
C17 C18 C23 121.1(9) .
C18 C19 C20 120.0 .
C18 C19 H19 120.0 .
C20 C19 H19 120.0 .
C19 C20 C21 120.0 .
C19 C20 H20 120.0 .
C21 C20 H20 120.0 .
C22 C21 C20 120.0 .
C22 C21 H21 120.0 .
C20 C21 H21 120.0 .
C21 C22 C17 120.0 .
C21 C22 C26 121.2(9) .
C17 C22 C26 118.8(9) .
C24 C23 C25 109.9(11) .
C24 C23 C18 111.3(10) .
C25 C23 C18 114.0(10) .
C24 C23 H23 107.1 .
C25 C23 H23 107.1 .
C18 C23 H23 107.1 .
C23 C24 H24A 109.5 .
C23 C24 H24B 109.5 .
H24A C24 H24B 109.5 .
C23 C24 H24C 109.5 .
H24A C24 H24C 109.5 .
H24B C24 H24C 109.5 .
C23 C25 H25A 109.5 .
C23 C25 H25B 109.5 .
H25A C25 H25B 109.5 .
C23 C25 H25C 109.5 .
H25A C25 H25C 109.5 .
H25B C25 H25C 109.5 .
C28 C26 C22 113.3(13) .
C28 C26 C27 109.0(13) .
C22 C26 C27 112.3(13) .
C28 C26 H26 107.3 .
C22 C26 H26 107.3 .
C27 C26 H26 107.3 .
C26 C27 H27A 109.5 .
C26 C27 H27B 109.5 .
H27A C27 H27B 109.5 .
C26 C27 H27C 109.5 .
H27A C27 H27C 109.5 .
H27B C27 H27C 109.5 .
C26 C28 H28A 109.5 .
C26 C28 H28B 109.5 .
H28A C28 H28B 109.5 .
C26 C28 H28C 109.5 .
H28A C28 H28C 109.5 .
H28B C28 H28C 109.5 .
C36 C29 C4 124.9(9) .
C36 C29 C30 117.9(8) .
C4 C29 C30 117.1(9) .
C35 C30 C31 118.5(9) .
C35 C30 C29 121.6(9) .
C31 C30 C29 119.8(9) .
C32 C31 C30 119.4(10) .
C32 C31 H31 120.3 .
C30 C31 H31 120.3 .
C33 C32 C31 121.7(10) .
C33 C32 H32 119.1 .
C31 C32 H32 119.1 .
C34 C33 C32 120.9(10) .
C34 C33 H33 119.5 .
C32 C33 H33 119.5 .
C33 C34 C35 118.5(11) .
C33 C34 H34 120.8 .
C35 C34 H34 120.8 .
C30 C35 C34 120.7(10) .
C30 C35 H35 119.7 .
C34 C35 H35 119.7 .
N3 C36 C29 123.4(8) .
N3 C36 C37 108.2(8) .
C29 C36 C37 128.4(8) .
C36 N3 C39 109.7(7) .
C36 N3 Zn 125.2(6) .
C39 N3 Zn 121.7(5) .
C38 C37 C36 108.7(8) .
C38 C37 C40 108.0(9) .
C36 C37 C40 142.7(9) .
C37 C38 C48 110.8(8) .
C37 C38 C39 107.7(9) .
C48 C38 C39 140.8(9) .
C64 C39 N3 124.3(8) .
C64 C39 C38 129.9(9) .
N3 C39 C38 105.4(7) .
C49 C40 C41 118.9(9) .
C49 C40 C37 103.3(8) .
C41 C40 C37 137.2(10) .
C42 C41 C40 118.8(10) .
C42 C41 H41 120.6 .
C40 C41 H41 120.6 .
C43 C42 C41 122.6(9) .
C43 C42 H42 118.7 .
C41 C42 H42 118.7 .
C42 C43 C44 118.4(10) .
C42 C43 C50 123.0(10) .
C44 C43 C50 118.3(11) .
C49 C44 C45 118.5(9) .
C49 C44 C43 119.4(10) .
C45 C44 C43 122.0(10) .
C46 C45 C44 119.2(9) .
C46 C45 C51 119.9(10) .
C44 C45 C51 120.9(10) .
C45 C46 C47 121.2(10) .
C45 C46 H46 119.4 .
C47 C46 H46 119.4 .
C48 C47 C46 120.9(9) .
C48 C47 H47 119.6 .
C46 C47 H47 119.6 .
C47 C48 C49 116.7(9) .
C47 C48 C38 140.0(9) .
C49 C48 C38 103.2(9) .
C44 C49 C40 121.8(9) .
C44 C49 C48 123.5(10) .
C40 C49 C48 114.7(9) .
O3 C50 N4 120.4(10) .
O3 C50 C43 121.9(12) .
N4 C50 C43 117.6(11) .
O4 C51 N4 117.2(11) .
O4 C51 C45 126.9(11) .
N4 C51 C45 115.8(11) .
C50 N4 C51 125.2(10) .
C50 N4 C52 115.3(10) .
C51 N4 C52 119.4(11) .
C57 C52 C53 126.1(14) .
C57 C52 N4 121.3(12) .
C53 C52 N4 112.3(12) .
C52 C53 C54 114.0(15) .
C52 C53 C58 127.0(14) .
C54 C53 C58 119.0(17) .
C53 C54 C55 117.6(17) .
C53 C54 H54 121.2 .
C55 C54 H54 121.2 .
C56 C55 C54 122.7(16) .
C56 C55 H55 118.6 .
C54 C55 H55 118.6 .
C55 C56 C57 118.1(16) .
C55 C56 H56 121.0 .
C57 C56 H56 121.0 .
C52 C57 C56 121.4(16) .
C52 C57 C61 122.7(12) .
C56 C57 C61 115.9(12) .
C60 C58 C53 113.5(14) .
C60 C58 C59 115.2(18) .
C53 C58 C59 108.3(14) .
C60 C58 H58 106.4 .
C53 C58 H58 106.4 .
C59 C58 H58 106.4 .
C58 C59 H59A 109.5 .
C58 C59 H59B 109.5 .
H59A C59 H59B 109.5 .
C58 C59 H59C 109.5 .
H59A C59 H59C 109.5 .
H59B C59 H59C 109.5 .
C58 C60 H60A 109.5 .
C58 C60 H60B 109.5 .
H60A C60 H60B 109.5 .
C58 C60 H60C 109.5 .
H60A C60 H60C 109.5 .
H60B C60 H60C 109.5 .
C62 C61 C57 111.5(11) .
C62 C61 C63 111.8(10) .
C57 C61 C63 112.3(12) .
C62 C61 H61 107.0 .
C57 C61 H61 107.0 .
C63 C61 H61 107.0 .
C61 C62 H62A 109.5 .
C61 C62 H62B 109.5 .
H62A C62 H62B 109.5 .
C61 C62 H62C 109.5 .
H62A C62 H62C 109.5 .
H62B C62 H62C 109.5 .
C61 C63 H63A 109.5 .
C61 C63 H63B 109.5 .
H63A C63 H63B 109.5 .
C61 C63 H63C 109.5 .
H63A C63 H63C 109.5 .
H63B C63 H63C 109.5 .
C39 C64 C71 125.8(8) .
C39 C64 C65 117.6(8) .
C71 C64 C65 116.5(7) .
C70 C65 C66 117.4(9) .
C70 C65 C64 119.5(9) .
C66 C65 C64 123.0(9) .
C65 C66 C67 123.0(10) .
C65 C66 H66 118.5 .
C67 C66 H66 118.5 .
C66 C67 C68 116.4(11) .
C66 C67 H67 121.8 .
C68 C67 H67 121.8 .
C69 C68 C67 123.0(10) .
C69 C68 H68 118.5 .
C67 C68 H68 118.5 .
C68 C69 C70 116.7(11) .
C68 C69 H69 121.6 .
C70 C69 H69 121.6 .
C65 C70 C69 123.3(10) .
C65 C70 H70 118.3 .
C69 C70 H70 118.3 .
N5 C71 C64 123.2(7) .
N5 C71 C72 109.0(7) .
C64 C71 C72 127.8(8) .
C74 N5 C71 109.0(7) .
C74 N5 Zn 123.4(6) .
C71 N5 Zn 124.6(6) .
C73 C72 C71 107.2(8) .
C73 C72 C75 107.6(7) .
C71 C72 C75 144.7(8) .
C72 C73 C74 106.5(8) .
C72 C73 C83 112.1(8) .
C74 C73 C83 141.2(9) .
N5 C74 C99 122.9(8) .
N5 C74 C73 107.9(8) .
C99 C74 C73 128.7(8) .
C76 C75 C84 115.4(8) .
C76 C75 C72 139.2(8) .
C84 C75 C72 105.3(7) .
C75 C76 C77 120.2(8) .
C75 C76 H76 119.9 .
C77 C76 H76 119.9 .
C78 C77 C76 123.7(9) .
C78 C77 H77 118.2 .
C76 C77 H77 118.2 .
C77 C78 C79 118.3(9) .
C77 C78 C85 124.3(10) .
C79 C78 C85 117.2(9) .
C84 C79 C80 118.9(9) .
C84 C79 C78 117.2(9) .
C80 C79 C78 123.9(8) .
C81 C80 C79 119.6(8) .
C81 C80 C86 120.9(8) .
C79 C80 C86 119.5(9) .
C80 C81 C82 122.7(9) .
C80 C81 H81 118.7 .
C82 C81 H81 118.7 .
C83 C82 C81 119.1(9) .
C83 C82 H82 120.4 .
C81 C82 H82 120.4 .
C82 C83 C84 116.9(8) .
C82 C83 C73 139.8(9) .
C84 C83 C73 103.0(8) .
C79 C84 C75 125.1(9) .
C79 C84 C83 122.8(9) .
C75 C84 C83 112.0(7) .
O5 C85 N6 121.0(9) .
O5 C85 C78 122.4(10) .
N6 C85 C78 116.5(9) .
O6 C86 N6 120.6(9) .
O6 C86 C80 123.7(9) .
N6 C86 C80 115.7(9) .
C86 N6 C85 127.1(8) .
C86 N6 C87 117.9(8) .
C85 N6 C87 115.0(7) .
C88 C87 C92 120.0 .
C88 C87 N6 120.0(9) .
C92 C87 N6 119.9(9) .
C87 C88 C89 120.0 .
C87 C88 C93 122.0(9) .
C89 C88 C93 117.9(9) .
C90 C89 C88 120.0 .
C90 C89 H89 120.0 .
C88 C89 H89 120.0 .
C89 C90 C91 120.0 .
C89 C90 H90 120.0 .
C91 C90 H90 120.0 .
C92 C91 C90 120.0 .
C92 C91 H91 120.0 .
C90 C91 H91 120.0 .
C91 C92 C87 120.0 .
C91 C92 C96 119.3(9) .
C87 C92 C96 120.5(9) .
C88 C93 C95 112.8(12) .
C88 C93 C94 114.3(12) .
C95 C93 C94 113.2(13) .
C88 C93 H93 105.2 .
C95 C93 H93 105.2 .
C94 C93 H93 105.2 .
C93 C94 H94A 109.5 .
C93 C94 H94B 109.5 .
H94A C94 H94B 109.5 .
C93 C94 H94C 109.5 .
H94A C94 H94C 109.5 .
H94B C94 H94C 109.5 .
C93 C95 H95A 109.5 .
C93 C95 H95B 109.5 .
H95A C95 H95B 109.5 .
C93 C95 H95C 109.5 .
H95A C95 H95C 109.5 .
H95B C95 H95C 109.5 .
C97 C96 C92 112.5(11) .
C97 C96 C98 106.6(11) .
C92 C96 C98 114.7(11) .
C97 C96 H96 107.6 .
C92 C96 H96 107.6 .
C98 C96 H96 107.6 .
C96 C97 H97A 109.5 .
C96 C97 H97B 109.5 .
H97A C97 H97B 109.5 .
C96 C97 H97C 109.5 .
H97A C97 H97C 109.5 .
H97B C97 H97C 109.5 .
C96 C98 H98A 109.5 .
C96 C98 H98B 109.5 .
H98A C98 H98B 109.5 .
C96 C98 H98C 109.5 .
H98A C98 H98C 109.5 .
H98B C98 H98C 109.5 .
C106 C99 C74 125.3(8) .
C106 C99 C100 118.4(8) .
C74 C99 C100 116.2(8) .
C101 C100 C105 119.8(11) .
C101 C100 C99 120.9(10) .
C105 C100 C99 119.3(11) .
C100 C101 C102 120.6(12) .
C100 C101 H101 119.7 .
C102 C101 H101 119.7 .
C103 C102 C101 118.3(15) .
C103 C102 H102 132.1 .
C101 C102 H102 109.5 .
C102 C103 C104 121.1(14) .
C102 C103 H103 102.5 .
C104 C103 H103 135.9 .
C103 C104 C105 118.4(15) .
C103 C104 H104 106.5 .
C105 C104 H104 132.7 .
C100 C105 C104 121.6(14) .
C100 C105 H105 130.0 .
C104 C105 H105 107.9 .
N7 C106 C99 122.4(9) .
N7 C106 C107 109.8(8) .
C99 C106 C107 127.3(9) .
C106 N7 C109 109.1(8) .
C106 N7 Zn 125.2(6) .
C109 N7 Zn 121.7(6) .
C108 C107 C110 110.1(9) .
C108 C107 C106 106.0(9) .
C110 C107 C106 143.5(10) .
C107 C108 C109 107.3(8) .
C107 C108 C118 110.9(9) .
C109 C108 C118 141.3(9) .
N7 C109 C134 123.8(9) .
N7 C109 C108 107.7(8) .
C134 C109 C108 127.8(8) .
C111 C110 C119 117.0(10) .
C111 C110 C107 139.7(10) .
C119 C110 C107 102.6(9) .
C110 C111 C112 119.7(10) .
C110 C111 H111 120.2 .
C112 C111 H111 120.2 .
C113 C112 C111 122.5(11) .
C113 C112 H112 118.8 .
C111 C112 H112 118.8 .
C112 C113 C114 117.8(10) .
C112 C113 C120 121.2(10) .
C114 C113 C120 120.7(9) .
C119 C114 C115 118.6(10) .
C119 C114 C113 118.4(9) .
C115 C114 C113 123.0(10) .
C116 C115 C114 117.5(10) .
C116 C115 C121 124.2(10) .
C114 C115 C121 118.0(11) .
C115 C116 C117 124.2(10) .
C115 C116 H116 117.9 .
C117 C116 H116 117.9 .
C118 C117 C116 119.7(11) .
C118 C117 H117 120.2 .
C116 C117 H117 120.2 .
C117 C118 C119 118.6(10) .
C117 C118 C108 139.8(10) .
C119 C118 C108 101.3(8) .
C114 C119 C118 121.1(9) .
C114 C119 C110 124.2(10) .
C118 C119 C110 114.8(9) .
O7 C120 N8 122.9(11) .
O7 C120 C113 125.2(11) .
N8 C120 C113 111.8(10) .
O8 C121 N8 120.8(11) .
O8 C121 C115 123.3(11) .
N8 C121 C115 115.9(10) .
C122 N8 C121 120.8(17) .
C122 N8 C120 107.7(16) .
C121 N8 C120 130.2(9) .
C121 N8 C142 114.2(10) .
C120 N8 C142 115.6(10) .
N8 C122 C123 119(3) .
N8 C122 C127 119(3) .
C123 C122 C127 120.0 .
C122 C123 C124 120.0 .
C122 C123 C128 120(3) .
C124 C123 C128 119(4) .
C123 C124 C125 120.0 .
C123 C124 H124 120.0 .
C125 C124 H124 120.0 .
C126 C125 C124 120.0 .
C126 C125 H125 120.0 .
C124 C125 H125 120.0 .
C127 C126 C125 120.0 .
C127 C126 H126 120.0 .
C125 C126 H126 120.0 .
C126 C127 C122 120.0 .
C126 C127 C131 115(4) .
C122 C127 C131 124(4) .
C123 C128 C130 134(3) .
C123 C128 C129 128(2) .
C130 C128 C129 94.3(18) .
C123 C128 H128 96.2 .
C130 C128 H128 96.2 .
C129 C128 H128 96.2 .
C128 C129 H12A 109.5 .
C128 C129 H12B 109.5 .
H12A C129 H12B 109.5 .
C128 C129 H12C 109.5 .
H12A C129 H12C 109.5 .
H12B C129 H12C 109.5 .
C128 C130 H13A 109.5 .
C128 C130 H13B 109.5 .
H13A C130 H13B 109.5 .
C128 C130 H13C 109.5 .
H13A C130 H13C 109.5 .
H13B C130 H13C 109.5 .
C127 C131 C132 106(3) .
C127 C131 C133 124(4) .
C132 C131 C133 115(4) .
C127 C131 H131 103.0 .
C132 C131 H131 103.0 .
C133 C131 H131 103.0 .
C131 C132 H13D 109.5 .
C131 C132 H13E 109.5 .
H13D C132 H13E 109.5 .
C131 C132 H13F 109.5 .
H13D C132 H13F 109.5 .
H13E C132 H13F 109.5 .
C131 C133 H13G 109.5 .
C131 C133 H13H 109.5 .
H13G C133 H13H 109.5 .
C131 C133 H13I 109.5 .
H13G C133 H13I 109.5 .
H13H C133 H13I 109.5 .
C143 C142 C147 120.0 .
C143 C142 N8 115.0(10) .
C147 C142 N8 125.0(10) .
C142 C143 C144 120.0 .
C142 C143 C148 123.5(17) .
C144 C143 C148 116.4(17) .
C143 C144 C145 120.0 .
C143 C144 H144 120.0 .
C145 C144 H144 120.0 .
C146 C145 C144 120.0 .
C146 C145 H145 120.0 .
C144 C145 H145 120.0 .
C145 C146 C147 120.0 .
C145 C146 H146 120.0 .
C147 C146 H146 120.0 .
C146 C147 C142 120.0 .
C146 C147 C151 120.7(12) .
C142 C147 C151 119.3(12) .
C143 C148 C150 88(2) .
C143 C148 C149 87(3) .
C150 C148 C149 114(4) .
C143 C148 H148 119.5 .
C150 C148 H148 119.5 .
C149 C148 H148 119.5 .
C148 C149 H14A 109.5 .
C148 C149 H14B 109.5 .
H14A C149 H14B 109.5 .
C148 C149 H14C 109.5 .
H14A C149 H14C 109.5 .
H14B C149 H14C 109.5 .
C148 C150 H15A 109.5 .
C148 C150 H15B 109.5 .
H15A C150 H15B 109.5 .
C148 C150 H15C 109.5 .
H15A C150 H15C 109.5 .
H15B C150 H15C 109.5 .
C152 C151 C147 109.4(15) .
C152 C151 C153 113.9(16) .
C147 C151 C153 114.5(15) .
C152 C151 H151 106.1 .
C147 C151 H151 106.1 .
C153 C151 H151 106.1 .
C151 C152 H15D 109.5 .
C151 C152 H15E 109.5 .
H15D C152 H15E 109.5 .
C151 C152 H15F 109.5 .
H15D C152 H15F 109.5 .
H15E C152 H15F 109.5 .
C151 C153 H15G 109.5 .
C151 C153 H15H 109.5 .
H15G C153 H15H 109.5 .
C151 C153 H15I 109.5 .
H15G C153 H15I 109.5 .
H15H C153 H15I 109.5 .
C1 C134 C109 124.4(8) .
C1 C134 C135 117.1(8) .
C109 C134 C135 118.5(9) .
C136 C135 C140 119.6(9) .
C136 C135 C134 122.7(11) .
C140 C135 C134 117.7(9) .
C135 C136 C137 124.0(12) .
C135 C136 H136 118.0 .
C137 C136 H136 118.0 .
C138 C137 C136 116.2(12) .
C138 C137 H137 121.9 .
C136 C137 H137 121.9 .
C139 C138 C137 124.2(12) .
C139 C138 H138 117.9 .
C137 C138 H138 117.9 .
C138 C139 C140 120.0(11) .
C138 C139 H139 120.0 .
C140 C139 H139 120.0 .
C139 C140 C135 115.9(10) .
C139 C140 H140 122.0 .
C135 C140 H140 122.0 .
Cl2 C161 Cl1 129.3(14) .
Cl2 C161 H16A 105.0 .
Cl1 C161 H16A 105.0 .
Cl2 C161 H16B 105.0 .
Cl1 C161 H16B 105.0 .
H16A C161 H16B 105.8 .
Cl4 C162 Cl3 117.5(10) .
Cl4 C162 H16C 107.9 .
Cl3 C162 H16C 107.9 .
Cl4 C162 H16D 107.9 .
Cl3 C162 H16D 107.9 .
H16C C162 H16D 107.2 .
C202 C201 H20A 109.5 .
C202 C201 H20B 109.5 .
H20A C201 H20B 109.5 .
C202 C201 H20C 109.5 .
H20A C201 H20C 109.5 .
H20B C201 H20C 109.5 .
C201 C202 C203 109.7(13) .
C201 C202 H20D 109.7 .
C203 C202 H20D 109.7 .
C201 C202 H20E 109.7 .
C203 C202 H20E 109.7 .
H20D C202 H20E 108.2 .
C204 C203 C202 116.9(12) .
C204 C203 H20F 108.1 .
C202 C203 H20F 108.1 .
C204 C203 H20G 108.1 .
C202 C203 H20G 108.1 .
H20F C203 H20G 107.3 .
C205 C204 C203 127.3(15) .
C205 C204 H20H 105.5 .
C203 C204 H20H 105.5 .
C205 C204 H20I 105.5 .
C203 C204 H20I 105.5 .
H20H C204 H20I 106.1 .
C204 C205 C206 114.0(14) .
C204 C205 H20J 108.8 .
C206 C205 H20J 108.8 .
C204 C205 H20K 108.8 .
C206 C205 H20K 108.8 .
H20J C205 H20K 107.7 .
C205 C206 H20L 109.5 .
C205 C206 H20M 109.5 .
H20L C206 H20M 109.5 .
C205 C206 H20N 109.5 .
H20L C206 H20N 109.5 .
H20M C206 H20N 109.5 .
C212 C211 H21A 109.5 .
C212 C211 H21B 109.5 .
H21A C211 H21B 109.5 .
C212 C211 H21C 109.5 .
H21A C211 H21C 109.5 .
H21B C211 H21C 109.5 .
C211 C212 C213 106.6(14) .
C211 C212 H21D 110.4 .
C213 C212 H21D 110.4 .
C211 C212 H21E 110.4 .
C213 C212 H21E 110.4 .
H21D C212 H21E 108.6 .
C214 C213 C212 118.2(13) .
C214 C213 H21F 107.8 .
C212 C213 H21F 107.8 .
C214 C213 H21G 107.8 .
C212 C213 H21G 107.8 .
H21F C213 H21G 107.1 .
C215 C214 C213 125.2(13) .
C215 C214 H21H 106.0 .
C213 C214 H21H 106.0 .
C215 C214 H21I 106.0 .
C213 C214 H21I 106.0 .
H21H C214 H21I 106.3 .
C214 C215 C216 113.3(13) .
C214 C215 H21J 108.9 .
C216 C215 H21J 108.9 .
C214 C215 H21K 108.9 .
C216 C215 H21K 108.9 .
H21J C215 H21K 107.7 .
C215 C216 H21L 109.5 .
C215 C216 H21M 109.5 .
H21L C216 H21M 109.5 .
C215 C216 H21N 109.5 .
H21L C216 H21N 109.5 .
H21M C216 H21N 109.5 .
C222 C221 H22A 109.5 .
C222 C221 H22B 109.5 .
H22A C221 H22B 109.5 .
C222 C221 H22C 109.5 .
H22A C221 H22C 109.5 .
H22B C221 H22C 109.5 .
C221 C222 C223 111.0(14) .
C221 C222 H22D 109.4 .
C223 C222 H22D 109.4 .
C221 C222 H22E 109.4 .
C223 C222 H22E 109.4 .
H22D C222 H22E 108.0 .
C222 C223 C224 125.2(14) .
C222 C223 H22F 106.0 .
C224 C223 H22F 106.0 .
C222 C223 H22G 106.0 .
C224 C223 H22G 106.0 .
H22F C223 H22G 106.3 .
C225 C224 C223 119.0(11) .
C225 C224 H22H 107.6 .
C223 C224 H22H 107.6 .
C225 C224 H22I 107.6 .
C223 C224 H22I 107.6 .
H22H C224 H22I 107.0 .
C224 C225 C226 113.1(12) .
C224 C225 H22J 109.0 .
C226 C225 H22J 109.0 .
C224 C225 H22K 109.0 .
C226 C225 H22K 109.0 .
H22J C225 H22K 107.8 .
C225 C226 H22L 109.5 .
C225 C226 H22M 109.5 .
H22L C226 H22M 109.5 .
C225 C226 H22N 109.5 .
H22L C226 H22N 109.5 .
H22M C226 H22N 109.5 .
C231 C231 C232 115(3) 7_556
C231 C231 H23A 108.5 7_556
C232 C231 H23A 108.5 .
C231 C231 H23B 108.5 7_556
C232 C231 H23B 108.5 .
H23A C231 H23B 107.5 .
C233 C232 C231 97(2) .
C233 C232 H23C 112.3 .
C231 C232 H23C 112.3 .
C233 C232 H23D 112.3 .
C231 C232 H23D 112.3 .
H23C C232 H23D 109.9 .
C232 C233 H23E 109.5 .
C232 C233 H23F 109.5 .
H23E C233 H23F 109.5 .
C232 C233 H23G 109.5 .
H23E C233 H23G 109.5 .
H23F C233 H23G 109.5 .
C242 C241 H24D 109.5 .
C242 C241 H24E 109.5 .
H24D C241 H24E 109.5 .
C242 C241 H24F 109.5 .
H24D C241 H24F 109.5 .
H24E C241 H24F 109.5 .
C241 C242 C243 112.5(16) .
C241 C242 H24G 109.1 .
C243 C242 H24G 109.1 .
C241 C242 H24H 109.1 .
C243 C242 H24H 109.1 .
H24G C242 H24H 107.8 .
C244 C243 C242 123.6(17) .
C244 C243 H24I 106.4 .
C242 C243 H24I 106.4 .
C244 C243 H24J 106.4 .
C242 C243 H24J 106.4 .
H24I C243 H24J 106.5 .
C245 C244 C243 127.2(17) .
C245 C244 H24K 105.5 .
C243 C244 H24K 105.5 .
C245 C244 H24L 105.5 .
C243 C244 H24L 105.5 .
H24K C244 H24L 106.1 .
C244 C245 C246 115.0(15) .
C244 C245 H24M 108.5 .
C246 C245 H24M 108.5 .
C244 C245 H24N 108.5 .
C246 C245 H24N 108.5 .
H24M C245 H24N 107.5 .
C245 C246 H24O 109.5 .
C245 C246 H24P 109.5 .
H24O C246 H24P 109.5 .
C245 C246 H24Q 109.5 .
H24O C246 H24Q 109.5 .
H24P C246 H24Q 109.5 .
C252 C251 H25D 109.5 .
C252 C251 H25E 109.5 .
H25D C251 H25E 109.5 .
C252 C251 H25F 109.5 .
H25D C251 H25F 109.5 .
H25E C251 H25F 109.5 .
C251 C252 C253 107.7(14) .
C251 C252 H25G 110.2 .
C253 C252 H25G 110.2 .
C251 C252 H25H 110.2 .
C253 C252 H25H 110.2 .
H25G C252 H25H 108.5 .
C254 C253 C252 121.5(13) .
C254 C253 H25I 107.0 .
C252 C253 H25I 107.0 .
C254 C253 H25J 107.0 .
C252 C253 H25J 107.0 .
H25I C253 H25J 106.7 .
C255 C254 C253 125.4(13) .
C255 C254 H25K 106.0 .
C253 C254 H25K 106.0 .
C255 C254 H25L 106.0 .
C253 C254 H25L 106.0 .
H25K C254 H25L 106.3 .
C254 C255 C256 116.3(14) .
C254 C255 H25M 108.2 .
C256 C255 H25M 108.2 .
C254 C255 H25N 108.2 .
C256 C255 H25N 108.2 .
H25M C255 H25N 107.4 .
C255 C256 H25O 109.5 .
C255 C256 H25P 109.5 .
H25O C256 H25P 109.5 .
C255 C256 H25Q 109.5 .
H25O C256 H25Q 109.5 .
H25P C256 H25Q 109.5 .
C262 C261 H26A 109.5 .
C262 C261 H26B 109.5 .
H26A C261 H26B 109.5 .
C262 C261 H26C 109.5 .
H26A C261 H26C 109.5 .
H26B C261 H26C 109.5 .
C261 C262 C263 112.1(16) .
C261 C262 H26D 109.2 .
C263 C262 H26D 109.2 .
C261 C262 H26E 109.2 .
C263 C262 H26E 109.2 .
H26D C262 H26E 107.9 .
C264 C263 C262 122.5(16) .
C264 C263 H26F 106.7 .
C262 C263 H26F 106.7 .
C264 C263 H26G 106.7 .
C262 C263 H26G 106.7 .
H26F C263 H26G 106.6 .
C265 C264 C263 124.6(16) .
C265 C264 H26H 106.2 .
C263 C264 H26H 106.2 .
C265 C264 H26I 106.2 .
C263 C264 H26I 106.2 .
H26H C264 H26I 106.4 .
C264 C265 C266 113.6(15) .
C264 C265 H26J 108.8 .
C266 C265 H26J 108.8 .
C264 C265 H26K 108.8 .
C266 C265 H26K 108.8 .
H26J C265 H26K 107.7 .
C265 C266 H26L 109.5 .
C265 C266 H26M 109.5 .
H26L C266 H26M 109.5 .
C265 C266 H26N 109.5 .
H26L C266 H26N 109.5 .
H26M C266 H26N 109.5 .
C272 C271 H27D 109.5 .
C272 C271 H27E 109.5 .
H27D C271 H27E 109.5 .
C272 C271 H27F 109.5 .
H27D C271 H27F 109.5 .
H27E C271 H27F 109.5 .
C271 C272 C273 108.8(14) .
C271 C272 H27G 109.9 .
C273 C272 H27G 109.9 .
C271 C272 H27H 109.9 .
C273 C272 H27H 109.9 .
H27G C272 H27H 108.3 .
C274 C273 C272 123.9(15) .
C274 C273 H27I 106.4 .
C272 C273 H27I 106.4 .
C274 C273 H27J 106.4 .
C272 C273 H27J 106.4 .
H27I C273 H27J 106.4 .
C275 C274 C273 126.6(15) .
C275 C274 H27K 105.7 .
C273 C274 H27K 105.7 .
C275 C274 H27L 105.7 .
C273 C274 H27L 105.7 .
H27K C274 H27L 106.1 .
C274 C275 C276 115.2(15) .
C274 C275 H27M 108.5 .
C276 C275 H27M 108.5 .
C274 C275 H27N 108.5 .
C276 C275 H27N 108.5 .
H27M C275 H27N 107.5 .
C275 C276 H27O 109.5 .
C275 C276 H27P 109.5 .
H27O C276 H27P 109.5 .
C275 C276 H27Q 109.5 .
H27O C276 H27Q 109.5 .
H27P C276 H27Q 109.5 .
Cl5 C163 Cl6 130(2) .
Cl5 C163 H16E 104.9 .
Cl6 C163 H16E 104.9 .
Cl5 C163 H16F 104.9 .
Cl6 C163 H16F 104.9 .
H16E C163 H16F 105.8 .
Cl7 C164 Cl8 140(4) .
Cl7 C164 H16G 102.2 .
Cl8 C164 H16G 102.2 .
Cl7 C164 H16H 102.2 .
Cl8 C164 H16H 102.2 .
H16G C164 H16H 104.8 .

loop_
_geom_bond_atom_site_label_1
_geom_bond_atom_site_label_2
_geom_bond_distance
_geom_bond_site_symmetry_2
Zn N1 2.037(7) .
Zn N7 2.046(7) .
Zn N5 2.049(7) .
Zn N3 2.056(7) .
N1 C1 1.376(11) .
N1 C4 1.400(11) .
C1 C2 1.396(14) .
C1 C134 1.399(12) .
C2 C3 1.392(13) .
C2 C5 1.466(14) .
C3 C4 1.425(14) .
C3 C13 1.502(14) .
C4 C29 1.441(13) .
C5 C6 1.365(13) .
C5 C14 1.420(13) .
C6 C7 1.471(15) .
C6 H6 0.9500 .
C7 C8 1.359(14) .
C7 H7 0.9500 .
C8 C15 1.429(16) .
C8 C9 1.489(13) .
C9 C10 1.377(13) .
C9 C14 1.400(14) .
C10 C11 1.361(13) .
C10 C16 1.484(15) .
C11 C12 1.413(15) .
C11 H11 0.9500 .
C12 C13 1.367(13) .
C12 H12 0.9500 .
C13 C14 1.436(13) .
C15 O1 1.209(12) .
C15 N2 1.389(13) .
C16 O2 1.204(13) .
C16 N2 1.443(13) .
N2 C17 1.456(10) .
C17 C18 1.3900 .
C17 C22 1.3900 .
C18 C19 1.3900 .
C18 C23 1.542(12) .
C19 C20 1.3900 .
C19 H19 0.9500 .
C20 C21 1.3900 .
C20 H20 0.9500 .
C21 C22 1.3900 .
C21 H21 0.9500 .
C22 C26 1.525(17) .
C23 C24 1.464(15) .
C23 C25 1.540(15) .
C23 H23 1.0000 .
C24 H24A 0.9800 .
C24 H24B 0.9800 .
C24 H24C 0.9800 .
C25 H25A 0.9800 .
C25 H25B 0.9800 .
C25 H25C 0.9800 .
C26 C28 1.469(18) .
C26 C27 1.61(2) .
C26 H26 1.0000 .
C27 H27A 0.9800 .
C27 H27B 0.9800 .
C27 H27C 0.9800 .
C28 H28A 0.9800 .
C28 H28B 0.9800 .
C28 H28C 0.9800 .
C29 C36 1.395(12) .
C29 C30 1.468(12) .
C30 C35 1.373(13) .
C30 C31 1.414(12) .
C31 C32 1.398(13) .
C31 H31 0.9500 .
C32 C33 1.365(15) .
C32 H32 0.9500 .
C33 C34 1.353(14) .
C33 H33 0.9500 .
C34 C35 1.466(13) .
C34 H34 0.9500 .
C35 H35 0.9500 .
C36 N3 1.367(10) .
C36 C37 1.406(12) .
N3 C39 1.407(11) .
C37 C38 1.375(12) .
C37 C40 1.492(12) .
C38 C48 1.450(13) .
C38 C39 1.455(12) .
C39 C64 1.377(11) .
C40 C49 1.389(13) .
C40 C41 1.406(12) .
C41 C42 1.399(13) .
C41 H41 0.9500 .
C42 C43 1.361(13) .
C42 H42 0.9500 .
C43 C44 1.427(13) .
C43 C50 1.475(14) .
C44 C49 1.380(13) .
C44 C45 1.398(13) .
C45 C46 1.388(12) .
C45 C51 1.467(14) .
C46 C47 1.392(13) .
C46 H46 0.9500 .
C47 C48 1.385(13) .
C47 H47 0.9500 .
C48 C49 1.404(12) .
C50 O3 1.244(12) .
C50 N4 1.406(13) .
C51 O4 1.223(12) .
C51 N4 1.415(13) .
N4 C52 1.456(14) .
C52 C57 1.331(16) .
C52 C53 1.378(18) .
C53 C54 1.455(19) .
C53 C58 1.565(19) .
C54 C55 1.46(2) .
C54 H54 0.9500 .
C55 C56 1.33(2) .
C55 H55 0.9500 .
C56 C57 1.367(18) .
C56 H56 0.9500 .
C57 C61 1.525(18) .
C58 C60 1.507(18) .
C58 C59 1.66(2) .
C58 H58 1.0000 .
C59 H59A 0.9800 .
C59 H59B 0.9800 .
C59 H59C 0.9800 .
C60 H60A 0.9800 .
C60 H60B 0.9800 .
C60 H60C 0.9800 .
C61 C62 1.486(15) .
C61 C63 1.550(14) .
C61 H61 1.0000 .
C62 H62A 0.9800 .
C62 H62B 0.9800 .
C62 H62C 0.9800 .
C63 H63A 0.9800 .
C63 H63B 0.9800 .
C63 H63C 0.9800 .
C64 C71 1.415(11) .
C64 C65 1.481(12) .
C65 C70 1.365(14) .
C65 C66 1.385(12) .
C66 C67 1.391(12) .
C66 H66 0.9500 .
C67 C68 1.428(16) .
C67 H67 0.9500 .
C68 C69 1.350(15) .
C68 H68 0.9500 .
C69 C70 1.425(13) .
C69 H69 0.9500 .
C70 H70 0.9500 .
C71 N5 1.370(10) .
C71 C72 1.419(10) .
N5 C74 1.358(10) .
C72 C73 1.389(12) .
C72 C75 1.470(11) .
C73 C74 1.455(12) .
C73 C83 1.462(12) .
C74 C99 1.412(12) .
C75 C76 1.379(11) .
C75 C84 1.438(12) .
C76 C77 1.405(12) .
C76 H76 0.9500 .
C77 C78 1.363(12) .
C77 H77 0.9500 .
C78 C79 1.426(13) .
C78 C85 1.484(12) .
C79 C84 1.372(11) .
C79 C80 1.378(12) .
C80 C81 1.376(12) .
C80 C86 1.490(13) .
C81 C82 1.399(11) .
C81 H81 0.9500 .
C82 C83 1.387(12) .
C82 H82 0.9500 .
C83 C84 1.439(12) .
C85 O5 1.216(11) .
C85 N6 1.407(12) .
C86 O6 1.214(10) .
C86 N6 1.375(12) .
N6 C87 1.436(9) .
C87 C88 1.3900 .
C87 C92 1.3900 .
C88 C89 1.3900 .
C88 C93 1.524(17) .
C89 C90 1.3900 .
C89 H89 0.9500 .
C90 C91 1.3900 .
C90 H90 0.9500 .
C91 C92 1.3900 .
C91 H91 0.9500 .
C92 C96 1.490(15) .
C93 C95 1.579(18) .
C93 C94 1.629(17) .
C93 H93 1.0000 .
C94 H94A 0.9800 .
C94 H94B 0.9800 .
C94 H94C 0.9800 .
C95 H95A 0.9800 .
C95 H95B 0.9800 .
C95 H95C 0.9800 .
C96 C97 1.478(16) .
C96 C98 1.532(16) .
C96 H96 1.0000 .
C97 H97A 0.9800 .
C97 H97B 0.9800 .
C97 H97C 0.9800 .
C98 H98A 0.9800 .
C98 H98B 0.9800 .
C98 H98C 0.9800 .
C99 C106 1.386(11) .
C99 C100 1.514(13) .
C100 C101 1.367(15) .
C100 C105 1.380(15) .
C101 C102 1.439(14) .
C101 H101 0.9500 .
C102 C103 1.38(2) .
C102 H102 0.9811 .
C103 C104 1.40(2) .
C103 H103 0.9846 .
C104 C105 1.402(15) .
C104 H104 0.9448 .
C105 H105 0.9778 .
C106 N7 1.332(11) .
C106 C107 1.470(13) .
N7 C109 1.404(10) .
C107 C108 1.392(13) .
C107 C110 1.436(13) .
C108 C109 1.451(13) .
C108 C118 1.457(12) .
C109 C134 1.429(13) .
C110 C111 1.366(14) .
C110 C119 1.429(12) .
C111 C112 1.446(13) .
C111 H111 0.9500 .
C112 C113 1.383(13) .
C112 H112 0.9500 .
C113 C114 1.432(14) .
C113 C120 1.502(15) .
C114 C119 1.385(13) .
C114 C115 1.422(13) .
C115 C116 1.338(14) .
C115 C121 1.490(15) .
C116 C117 1.389(13) .
C116 H116 0.9500 .
C117 C118 1.334(12) .
C117 H117 0.9500 .
C118 C119 1.429(13) .
C120 O7 1.168(12) .
C120 N8 1.426(13) .
C121 O8 1.210(11) .
C121 N8 1.394(13) .
N8 C122 1.32(2) .
N8 C142 1.488(14) .
C122 C123 1.3900 .
C122 C127 1.3900 .
C123 C124 1.3900 .
C123 C128 1.573(18) .
C124 C125 1.3900 .
C124 H124 0.9500 .
C125 C126 1.3900 .
C125 H125 0.9500 .
C126 C127 1.3900 .
C126 H126 0.9500 .
C127 C131 1.53(2) .
C128 C130 1.596(18) .
C128 C129 1.621(18) .
C128 H128 1.0000 .
C129 H12A 0.9800 .
C129 H12B 0.9800 .
C129 H12C 0.9800 .
C130 H13A 0.9800 .
C130 H13B 0.9800 .
C130 H13C 0.9800 .
C131 C132 1.530(19) .
C131 C133 1.54(2) .
C131 H131 1.0000 .
C132 H13D 0.9800 .
C132 H13E 0.9800 .
C132 H13F 0.9800 .
C133 H13G 0.9800 .
C133 H13H 0.9800 .
C133 H13I 0.9800 .
C142 C143 1.3900 .
C142 C147 1.3900 .
C143 C144 1.3900 .
C143 C148 1.495(18) .
C144 C145 1.3900 .
C144 H144 0.9500 .
C145 C146 1.3900 .
C145 H145 0.9500 .
C146 C147 1.3900 .
C146 H146 0.9500 .
C147 C151 1.533(16) .
C148 C150 1.536(19) .
C148 C149 1.54(2) .
C148 H148 1.0000 .
C149 H14A 0.9800 .
C149 H14B 0.9800 .
C149 H14C 0.9800 .
C150 H15A 0.9800 .
C150 H15B 0.9800 .
C150 H15C 0.9800 .
C151 C152 1.520(16) .
C151 C153 1.559(16) .
C151 H151 1.0000 .
C152 H15D 0.9800 .
C152 H15E 0.9800 .
C152 H15F 0.9800 .
C153 H15G 0.9800 .
C153 H15H 0.9800 .
C153 H15I 0.9800 .
C134 C135 1.478(12) .
C135 C136 1.347(13) .
C135 C140 1.464(14) .
C136 C137 1.385(14) .
C136 H136 0.9500 .
C137 C138 1.368(17) .
C137 H137 0.9500 .
C138 C139 1.366(15) .
C138 H138 0.9500 .
C139 C140 1.416(13) .
C139 H139 0.9500 .
C140 H140 0.9500 .
Cl1 C161 1.675(19) .
Cl2 C161 1.50(2) .
C161 H16A 0.9900 .
C161 H16B 0.9900 .
Cl3 C162 1.689(15) .
Cl4 C162 1.662(15) .
C162 H16C 0.9900 .
C162 H16D 0.9900 .
C201 C202 1.434(15) .
C201 H20A 0.9800 .
C201 H20B 0.9800 .
C201 H20C 0.9800 .
C202 C203 1.597(15) .
C202 H20D 0.9900 .
C202 H20E 0.9900 .
C203 C204 1.584(13) .
C203 H20F 0.9900 .
C203 H20G 0.9900 .
C204 C205 1.477(14) .
C204 H20H 0.9900 .
C204 H20I 0.9900 .
C205 C206 1.511(14) .
C205 H20J 0.9900 .
C205 H20K 0.9900 .
C206 H20L 0.9800 .
C206 H20M 0.9800 .
C206 H20N 0.9800 .
C211 C212 1.462(15) .
C211 H21A 0.9800 .
C211 H21B 0.9800 .
C211 H21C 0.9800 .
C212 C213 1.606(15) .
C212 H21D 0.9900 .
C212 H21E 0.9900 .
C213 C214 1.582(13) .
C213 H21F 0.9900 .
C213 H21G 0.9900 .
C214 C215 1.488(14) .
C214 H21H 0.9900 .
C214 H21I 0.9900 .
C215 C216 1.511(13) .
C215 H21J 0.9900 .
C215 H21K 0.9900 .
C216 H21L 0.9800 .
C216 H21M 0.9800 .
C216 H21N 0.9800 .
C221 C222 1.468(15) .
C221 H22A 0.9800 .
C221 H22B 0.9800 .
C221 H22C 0.9800 .
C222 C223 1.586(15) .
C222 H22D 0.9900 .
C222 H22E 0.9900 .
C223 C224 1.589(13) .
C223 H22F 0.9900 .
C223 H22G 0.9900 .
C224 C225 1.490(14) .
C224 H22H 0.9900 .
C224 H22I 0.9900 .
C225 C226 1.513(13) .
C225 H22J 0.9900 .
C225 H22K 0.9900 .
C226 H22L 0.9800 .
C226 H22M 0.9800 .
C226 H22N 0.9800 .
C231 C231 1.477(19) 7_556
C231 C232 1.506(18) .
C231 H23A 0.9900 .
C231 H23B 0.9900 .
C232 C233 1.485(18) .
C232 H23C 0.9900 .
C232 H23D 0.9900 .
C233 H23E 0.9800 .
C233 H23F 0.9800 .
C233 H23G 0.9800 .
C241 C242 1.451(16) .
C241 H24D 0.9800 .
C241 H24E 0.9800 .
C241 H24F 0.9800 .
C242 C243 1.586(16) .
C242 H24G 0.9900 .
C242 H24H 0.9900 .
C243 C244 1.577(14) .
C243 H24I 0.9900 .
C243 H24J 0.9900 .
C244 C245 1.481(15) .
C244 H24K 0.9900 .
C244 H24L 0.9900 .
C245 C246 1.514(14) .
C245 H24M 0.9900 .
C245 H24N 0.9900 .
C246 H24O 0.9800 .
C246 H24P 0.9800 .
C246 H24Q 0.9800 .
C251 C252 1.453(15) .
C251 H25D 0.9800 .
C251 H25E 0.9800 .
C251 H25F 0.9800 .
C252 C253 1.596(15) .
C252 H25G 0.9900 .
C252 H25H 0.9900 .
C253 C254 1.571(13) .
C253 H25I 0.9900 .
C253 H25J 0.9900 .
C254 C255 1.468(14) .
C254 H25K 0.9900 .
C254 H25L 0.9900 .
C255 C256 1.510(14) .
C255 H25M 0.9900 .
C255 H25N 0.9900 .
C256 H25O 0.9800 .
C256 H25P 0.9800 .
C256 H25Q 0.9800 .
C261 C262 1.444(15) .
C261 H26A 0.9800 .
C261 H26B 0.9800 .
C261 H26C 0.9800 .
C262 C263 1.580(15) .
C262 H26D 0.9900 .
C262 H26E 0.9900 .
C263 C264 1.576(14) .
C263 H26F 0.9900 .
C263 H26G 0.9900 .
C264 C265 1.484(15) .
C264 H26H 0.9900 .
C264 H26I 0.9900 .
C265 C266 1.515(14) .
C265 H26J 0.9900 .
C265 H26K 0.9900 .
C266 H26L 0.9800 .
C266 H26M 0.9800 .
C266 H26N 0.9800 .
C271 C272 1.451(15) .
C271 H27D 0.9800 .
C271 H27E 0.9800 .
C271 H27F 0.9800 .
C272 C273 1.588(15) .
C272 H27G 0.9900 .
C272 H27H 0.9900 .
C273 C274 1.571(14) .
C273 H27I 0.9900 .
C273 H27J 0.9900 .
C274 C275 1.482(14) .
C274 H27K 0.9900 .
C274 H27L 0.9900 .
C275 C276 1.511(14) .
C275 H27M 0.9900 .
C275 H27N 0.9900 .
C276 H27O 0.9800 .
C276 H27P 0.9800 .
C276 H27Q 0.9800 .
Cl5 C163 1.760(3) .
Cl6 C163 1.760(3) .
C163 H16E 0.9900 .
C163 H16F 0.9900 .
Cl7 C164 1.759(10) .
Cl8 C164 1.769(10) .
C164 H16G 0.9900 .
C164 H16H 0.9900 .
